data_7130035
loop_
_publ_author_name
'Tkachenko, Nikolay V.'
'Chen, Wei-Xing'
'Morgan, Harry W. T.'
'Mu\~noz-castro, A.'
'Boldyrev, Alexander'
'Sun, Zhong-Ming'

_publ_section_title
;
 Sn368--: A 2.7 nm Naked Aromatic Tin Rod
;
_journal_name_full 'Chemical Communications'
_journal_paper_doi 10.1039/D2CC01745H
_journal_year 2022
_chemical_formula_moiety 'C18 H35.16 K N2 O6, Sn18, C18 H34.2 K N2 O6, C16.99 H29.99 K N2 O6, C18 H33.72 K N2 O6'
_chemical_formula_sum 'C71.04 H133.07 K4 N8 O24 Sn18'
_chemical_formula_weight 3776.22
_space_group_crystal_system triclinic
_space_group_IT_number 2
_space_group_name_Hall '-P 1'
_space_group_name_H-M_alt 'P -1'
_atom_sites_solution_hydrogens geom
_atom_sites_solution_primary iterative
_audit_creation_date 2021-05-22
_audit_creation_method
;
Olex2 1.2
(compiled 2018.05.29 svn.r3508 for OlexSys, GUI svn.r5506)
;
_audit_update_record
;
2021-05-29 deposited with the CCDC.	2022-04-29 downloaded from the CCDC.
;
_cell_angle_alpha 85.023(2)
_cell_angle_beta 85.230(2)
_cell_angle_gamma 75.808(2)
_cell_formula_units_Z 2
_cell_length_a 15.2975(3)
_cell_length_b 17.9538(3)
_cell_length_c 23.1279(5)
_cell_measurement_reflns_used 16470
_cell_measurement_temperature 100.00(10)
_cell_measurement_theta_max 73.4910
_cell_measurement_theta_min 3.7140
_cell_volume 6122.3(2)
_computing_molecular_graphics 'Olex2 (Dolomanov et al., 2009)'
_computing_publication_material 'Olex2 (Dolomanov et al., 2009)'
_computing_structure_refinement 'olex2.refine (Bourhis et al., 2015)'
_computing_structure_solution 'olex2.solve (Bourhis et al., 2015)'
_diffrn_ambient_temperature 100.0
_diffrn_measured_fraction_theta_full 0.960
_diffrn_measured_fraction_theta_max 0.960
_diffrn_measurement_device_type 'multiwire proportional'
_diffrn_measurement_method 'phi and omega scans'
_diffrn_radiation_monochromator graphite
_diffrn_radiation_type CuK\a
_diffrn_radiation_wavelength 1.54178
_diffrn_reflns_av_R_equivalents 0.0854
_diffrn_reflns_av_unetI/netI 0.1153
_diffrn_reflns_Laue_measured_fraction_full 0.960
_diffrn_reflns_Laue_measured_fraction_max 0.960
_diffrn_reflns_limit_h_max 15
_diffrn_reflns_limit_h_min -18
_diffrn_reflns_limit_k_max 21
_diffrn_reflns_limit_k_min -20
_diffrn_reflns_limit_l_max 25
_diffrn_reflns_limit_l_min -27
_diffrn_reflns_number 60010
_diffrn_reflns_point_group_measured_fraction_full 0.960
_diffrn_reflns_point_group_measured_fraction_max 0.960
_diffrn_reflns_theta_full 66.000
_diffrn_reflns_theta_max 66.000
_diffrn_reflns_theta_min 3.428
_exptl_absorpt_coefficient_mu 30.301
_exptl_absorpt_correction_T_max 1.00000
_exptl_absorpt_correction_T_min 0.40151
_exptl_absorpt_correction_type multi-scan
_exptl_crystal_colour 'metallic yellowish green'
_exptl_crystal_colour_lustre metallic
_exptl_crystal_colour_modifier yellowish
_exptl_crystal_colour_primary green
_exptl_crystal_density_diffrn 2.048
_exptl_crystal_description block
_exptl_crystal_F_000 3567
_exptl_crystal_size_max 0.09
_exptl_crystal_size_mid 0.08
_exptl_crystal_size_min 0.05
_refine_diff_density_max 2.773
_refine_diff_density_min -1.605
_refine_diff_density_rms 0.262
_refine_ls_extinction_method none
_refine_ls_goodness_of_fit_ref 0.956
_refine_ls_hydrogen_treatment constr
_refine_ls_matrix_type full
_refine_ls_number_parameters 1262
_refine_ls_number_reflns 20484
_refine_ls_number_restraints 5909
_refine_ls_restrained_S_all 0.856
_refine_ls_R_factor_all 0.1243
_refine_ls_R_factor_gt 0.0885
_refine_ls_shift/su_max 0.001
_refine_ls_shift/su_mean 0.000
_refine_ls_structure_factor_coef Fsqd
_refine_ls_weighting_details 'w=1/[\s^2^(Fo^2^)+(0.1456P)^2^] where P=(Fo^2^+2Fc^2^)/3'
_refine_ls_weighting_scheme calc
_refine_ls_wR_factor_gt 0.2134
_refine_ls_wR_factor_ref 0.2418
_reflns_Friedel_coverage 0.000
_reflns_number_gt 12687
_reflns_number_total 20484
_reflns_threshold_expression 'I > 2\s(I)'
_cod_data_source_file d2cc01745h2.cif
_cod_data_source_block 1
_cod_database_code 7130035
_shelx_shelxl_version_number 2018/1
_shelx_space_group_comment
;
The symmetry employed for this shelxl refinement is uniquely defined
by the following loop, which should always be used as a source of
symmetry information in preference to the above space-group names.
They are only intended as comments.
;
_shelx_estimated_absorpt_t_max 0.313
_shelx_estimated_absorpt_t_min 0.171
_olex2_refinement_description
;
1. Fixed Uiso
 At 1.2 times of:
  All C(H,H) groups, All C(H,H,H,H) groups
2. Restrained distances
 C1-C2 = C1'-C2 = C3-C4 = C3'-C4 = C5-C6 = C5'-C6' = C11-C12
 1.53 with sigma of 0.01
 C7-C8 = C7'-C8' = C15-C16 = C15-C16' = C17-C18 = C17'-C18'
 1.53 with sigma of 0.01
 O1-C2 = O1-C3 = O1'-C2 = O1'-C3' = O2-C5 = O2-C5' = O3-C8
 1.43 with sigma of 0.01
 O3-C8' = O6-C16 = O6-C17 = O6'-C16' = O6'-C17'
 1.43 with sigma of 0.01
 N1-C1 = N1-C1' = N1-C13 = N1-C12 = N2-C6 = N2-C7
 1.49 with sigma of 0.01
 N2-C18 = N2'-C6' = N2'-C7' = N2'-C18'
 1.49 with sigma of 0.01
 C19-C20 = C21-C22 = C23-C24 = C25-C26 = C31-C32 = C33-C34
 1.53 with sigma of 0.01
 C19'-C20' = C21-C22' = C27-C28 = C29-C30 = C31'-C32' = C33-C34'
 1.53 with sigma of 0.01
 C35-C36 = C35'-C36
 1.53 with sigma of 0.01
 O7-C20 = O7-C20' = O8-C22 = O8-C22' = O8-C23 = O11-C35 = O11-C34
 1.43 with sigma of 0.01
 O12-C33 = O12-C32' = O9-C26 = O10-C28 = O10-C29 = O10'-C28
 1.43 with sigma of 0.01
 O10'-C29 = O11-C35' = O11-C34' = O12-C32
 1.43 with sigma of 0.01
 N3-C30 = N3-C31 = N3-C19 = N3'-C19' = N3'-C31' = N3'-C30
 1.49 with sigma of 0.01
 N4-C36 = N4-C25 = N4-C24
 1.49 with sigma of 0.01
 C24-C25 = C25-C36 = C24-C36 = C19-C31 = C19'-C31' = C19-C30 = C19'-C30
 2.46 with sigma of 0.01
 C37-C38 = C37'-C38' = C39'-C40' = C41-C42 = C41-C42'
 1.53 with sigma of 0.01
 C43-C44 = C43'-C44 = C45-C46 = C47-C48 = C47'-C48'
 1.53 with sigma of 0.01
 C37-N5 = C37'-N5' = C48-N5 = C48'-N5' = C49-N5 = C49-N5'
 1.49 with sigma of 0.01
 C42-N6 = C42'-N6 = C43-N6 = C43'-N6 = C54-N6 = C54'-N6
 1.49 with sigma of 0.01
 C38-O13 = C38'-O13 = C39-O13 = C39'-O13 = C40'-O14' = C41-O14
 1.43 with sigma of 0.01
 C41-O14' = C44-O15 = C46-O15 = C45-O16 = C45-O16' = C47-O16
 1.43 with sigma of 0.01
 C47'-O16' = C50-O17 = C50-O17' = C51-O17 = C51-O17' = C52-O18
 1.43 with sigma of 0.01
 C55-C56 = C55-C56' = C57-C58 = C59-C60 = C59'-C60
 1.53 with sigma of 0.01
 C61-C62 = C61'-C62 = C63-C64 = C65-C66 = C67-C68
 1.53 with sigma of 0.01
 C69-C70 = C69'-C70' = C71-C72 = C71'-C72
 1.53 with sigma of 0.01
 C55-N7 = C66-N7 = C67-N7 = C60-N8 = C60-N8'
 1.49 with sigma of 0.01
 C61-N8 = C61'-N8' = C72-N8 = C72-N8'
 1.49 with sigma of 0.01
 C56-O19 = C56'-O19 = C57-O19 = C58-O20 = C59-O20 = C59'-O20
 1.43 with sigma of 0.01
 C62-O21 = C63-O21 = C64-O22 = C65-O22 = C68-O24
 1.43 with sigma of 0.01
 C69-O24 = C69'-O24 = C70-O23 = C70'-O23 = C71-O23 = C71'-O23
 1.43 with sigma of 0.01
3. Uiso/Uaniso restraints and constraints
C56 \\sim C56' \\sim N8 \\sim N8' \\sim O10 \\sim O10' \\sim O1 \\sim O1' \\sim
O17 \\sim O17': within 3.8A with sigma of 0.02 and sigma for terminal atoms of
0.04
C37 \\sim C37' \\sim C38 \\sim C39 \\sim C40 \\sim C38' \\sim C39' \\sim C40'
\\sim C41 \\sim C42 \\sim C43 \\sim C42' \\sim C43' \\sim C44 \\sim C45 \\sim
C46 \\sim C47 \\sim C48 \\sim C47' \\sim C48' \\sim C49 \\sim C50 \\sim C51
\\sim C52 \\sim C53 \\sim C54 \\sim C37' \\sim C38 \\sim C39 \\sim C40 \\sim
C38' \\sim C39' \\sim C40' \\sim C41 \\sim C42 \\sim C43 \\sim C42' \\sim C43'
\\sim C44 \\sim C45 \\sim C46 \\sim C47 \\sim C48 \\sim C47' \\sim C48' \\sim
C49 \\sim C50 \\sim C51 \\sim C52 \\sim C53 \\sim C54 \\sim C54' \\sim C59
\\sim C59' \\sim C60 \\sim C61' \\sim C63 \\sim C64 \\sim C65 \\sim C66 \\sim
C67 \\sim C68 \\sim C69 \\sim C70 \\sim C71 \\sim C59' \\sim C60 \\sim C61'
\\sim C63 \\sim C64 \\sim C65 \\sim C66 \\sim C67 \\sim C68 \\sim C69 \\sim C70
\\sim C71 \\sim C69' \\sim C70' \\sim C71': within 3.8A with sigma of 0.02 and
sigma for terminal atoms of 0.04
C1 \\sim C1' \\sim C2 \\sim C3 \\sim C3' \\sim C4 \\sim C5 \\sim C6 \\sim C7
\\sim C8 \\sim C5' \\sim C6' \\sim C7' \\sim C8' \\sim C9 \\sim C10 \\sim C11
\\sim C12 \\sim C13 \\sim C14 \\sim C15 \\sim C16 \\sim C17 \\sim C18 \\sim C1'
\\sim C2 \\sim C3 \\sim C3' \\sim C4 \\sim C5 \\sim C6 \\sim C7 \\sim C8 \\sim
C5' \\sim C6' \\sim C7' \\sim C8' \\sim C9 \\sim C10 \\sim C11 \\sim C12 \\sim
C13 \\sim C14 \\sim C15 \\sim C16 \\sim C17 \\sim C18 \\sim C19 \\sim C20 \\sim
C16' \\sim C17' \\sim C18' \\sim C19 \\sim C20 \\sim C16' \\sim C17' \\sim C18'
\\sim C19' \\sim C20' \\sim C21 \\sim C22 \\sim C22' \\sim C23 \\sim C25 \\sim
C26 \\sim C27 \\sim C28 \\sim C29 \\sim C30 \\sim C31 \\sim C32 \\sim C31'
\\sim C32' \\sim C33 \\sim C34 \\sim C35 \\sim C36 \\sim C19' \\sim C20' \\sim
C21 \\sim C22 \\sim C22' \\sim C23 \\sim C25 \\sim C26 \\sim C27 \\sim C28
\\sim C29 \\sim C30 \\sim C31 \\sim C32 \\sim C31' \\sim C32' \\sim C33 \\sim
C34 \\sim C35 \\sim C36 \\sim C34' \\sim C35': within 3.8A with sigma of 0.02
and sigma for terminal atoms of 0.04
O6 \\sim O6' \\sim O14 \\sim O14' \\sim O16 \\sim O16' \\sim N2 \\sim N2' \\sim
N3 \\sim N3' \\sim N5 \\sim N5': within 3.8A with sigma of 0.02 and sigma for
terminal atoms of 0.04
O7 \\sim O8: within 3.8A with sigma of 0.02 and sigma for terminal atoms of 0.04
All non-hydrogen atoms have similar U: within 3.8A with sigma of 0.03 and sigma
for terminal atoms of 0.06
Uanis(C59') \\sim Ueq, Uanis(C59) \\sim Ueq, Uanis(K2) \\sim Ueq: with sigma of
0.01 and sigma for terminal atoms of 0.02
Uanis(C37) = Uanis(C37')
Uanis(C71) = Uanis(C71')
Uanis(C70) = Uanis(C70')
Uanis(C69) = Uanis(C69')
Uanis(C61) = Uanis(C61')
Uanis(C59) = Uanis(C59')
Uanis(C54) = Uanis(C54')
Uanis(C48) = Uanis(C48')
Uanis(C47) = Uanis(C47')
Uanis(C43) = Uanis(C43')
Uanis(C42) = Uanis(C42')
Uanis(C40) = Uanis(C40')
Uanis(C39) = Uanis(C39')
Uanis(C38) = Uanis(C38')
Uanis(C35) = Uanis(C35')
Uanis(C34) = Uanis(C34')
Uanis(C32) = Uanis(C32')
Uanis(C31) = Uanis(C31')
Uanis(C22) = Uanis(C22')
Uanis(C20) = Uanis(C20')
Uanis(C19) = Uanis(C19')
Uanis(C18) = Uanis(C18')
Uanis(C17) = Uanis(C17')
Uanis(C16) = Uanis(C16')
Uanis(C8) = Uanis(C8')
Uanis(C7) = Uanis(C7')
Uanis(C6) = Uanis(C6')
Uanis(C5) = Uanis(C5')
Uanis(C3) = Uanis(C3')
Uanis(C1) = Uanis(C1')
Uanis(N5) = Uanis(N5')
Uanis(N3) = Uanis(N3')
Uanis(C56) = Uanis(C56')
Uanis(N8) = Uanis(N8')
Uanis(O17) = Uanis(O17')
Uanis(O10) = Uanis(O10')
Uanis(N2) = Uanis(N2')
Uanis(O16) = Uanis(O16')
Uanis(O14) = Uanis(O14')
Uanis(O1) = Uanis(O1')
Uanis(O6) = Uanis(O6')
4. Others
 Sof(O1')=Sof(O6')=Sof(N2')=Sof(C1')=Sof(H1'a)=Sof(H1'b)=Sof(C3')=Sof(H3'a)=
 Sof(H3'b)=Sof(C5')=Sof(H5'a)=Sof(H5'b)=Sof(C6')=Sof(H6'a)=Sof(H6'b)=Sof(C7')=
 Sof(H7'a)=Sof(H7'b)=Sof(C8')=Sof(H8'a)=Sof(H8'b)=Sof(H15c)=Sof(H15d)=Sof(C16')=
 Sof(H16c)=Sof(H16d)=Sof(C17')=Sof(H17c)=Sof(H17d)=Sof(C18')=Sof(H18c)=
 Sof(H18d)=1-FVAR(1)
 Sof(O1)=Sof(O6)=Sof(N2)=Sof(C1)=Sof(H1a)=Sof(H1b)=Sof(H2a)=Sof(H2b)=Sof(C3)=
 Sof(H3a)=Sof(H3b)=Sof(H4a)=Sof(H4b)=Sof(C5)=Sof(H5a)=Sof(H5b)=Sof(C6)=Sof(H6a)=
 Sof(H6b)=Sof(C7)=Sof(H7a)=Sof(H7b)=Sof(C8)=Sof(H8a)=Sof(H8b)=Sof(H15a)=
 Sof(H15b)=Sof(C16)=Sof(H16a)=Sof(H16b)=Sof(C17)=Sof(H17a)=Sof(H17b)=Sof(C18)=
 Sof(H18a)=Sof(H18b)=FVAR(1)
 Sof(O10')=Sof(N3')=Sof(C19')=Sof(H19c)=Sof(H19d)=Sof(C20')=Sof(H20c)=
 Sof(H20d)=Sof(H21c)=Sof(H21d)=Sof(C22')=Sof(H22c)=Sof(H22d)=Sof(H28a)=
 Sof(H28b)=Sof(H30c)=Sof(H30d)=Sof(C31')=Sof(H31c)=Sof(H31d)=Sof(C32')=
 Sof(H32c)=Sof(H32d)=Sof(H33c)=Sof(H33d)=Sof(C34')=Sof(H34c)=Sof(H34d)=
 Sof(C35')=1-FVAR(2)
 Sof(O10)=Sof(N3)=Sof(C19)=Sof(H19a)=Sof(H19b)=Sof(C20)=Sof(H20a)=Sof(H20b)=
 Sof(H21a)=Sof(H21b)=Sof(C22)=Sof(H22a)=Sof(H22b)=Sof(C25)=Sof(H25a)=Sof(H25b)=
 Sof(C26)=Sof(H26a)=Sof(H26b)=Sof(H29a)=Sof(H29b)=Sof(H30a)=Sof(H30b)=Sof(C31)=
 Sof(H31a)=Sof(H31b)=Sof(C32)=Sof(H32a)=Sof(H32b)=Sof(H33a)=Sof(H33b)=Sof(C34)=
 Sof(H34a)=Sof(H34b)=Sof(C35)=Sof(H35a)=Sof(H35b)=Sof(C36)=FVAR(2)
 Sof(O14')=Sof(O16')=Sof(O17')=Sof(N5')=Sof(C37')=Sof(H37c)=Sof(H37d)=
 Sof(C38')=Sof(H38c)=Sof(H38d)=Sof(C39')=Sof(H39c)=Sof(H39d)=Sof(C40')=
 Sof(H40c)=Sof(H40d)=Sof(C42')=Sof(H42c)=Sof(H42d)=Sof(C43')=Sof(H43c)=
 Sof(H43d)=Sof(H44c)=Sof(H44d)=Sof(H45c)=Sof(H45d)=Sof(C47')=Sof(H47c)=
 Sof(H47d)=Sof(C48')=Sof(H51c)=Sof(H51d)=Sof(H53c)=Sof(H53d)=Sof(C54')=
 Sof(H54c)=Sof(H54d)=1-FVAR(3)
 Sof(O14)=Sof(O16)=Sof(O17)=Sof(N5)=Sof(C37)=Sof(H37a)=Sof(H37b)=Sof(C38)=
 Sof(H38a)=Sof(H38b)=Sof(C39)=Sof(H39a)=Sof(H39b)=Sof(C40)=Sof(H40a)=Sof(H40b)=
 Sof(H41a)=Sof(H41b)=Sof(C42)=Sof(H42a)=Sof(H42b)=Sof(C43)=Sof(H43a)=Sof(H43b)=
 Sof(H44a)=Sof(H44b)=Sof(H45a)=Sof(H45b)=Sof(C47)=Sof(H47a)=Sof(H47b)=Sof(C48)=
 Sof(H48a)=Sof(H48b)=Sof(H49a)=Sof(H49b)=Sof(H50a)=Sof(H50b)=Sof(H51a)=
 Sof(H51b)=Sof(H53a)=Sof(H53b)=Sof(C54)=Sof(H54a)=Sof(H54b)=FVAR(3)
 Sof(N8')=Sof(H55c)=Sof(H55d)=Sof(C56')=Sof(H56c)=Sof(H56d)=Sof(C59')=
 Sof(H59c)=Sof(H59d)=Sof(H60c)=Sof(H60d)=Sof(C61')=Sof(H61c)=Sof(H61d)=
 Sof(C69')=Sof(H69c)=Sof(H69d)=Sof(C70')=Sof(H70c)=Sof(H70d)=Sof(C71')=
 Sof(H71c)=Sof(H71d)=Sof(H62c)=Sof(H62d)=1-FVAR(4)
 Sof(C61)=Sof(H61a)=Sof(H61b)=Sof(N8)=Sof(H55a)=Sof(H55b)=Sof(C56)=Sof(H56a)=
 Sof(H56b)=Sof(C59)=Sof(H59a)=Sof(H59b)=Sof(H60a)=Sof(H60b)=Sof(C69)=Sof(H69a)=
 Sof(H69b)=Sof(C70)=Sof(H70a)=Sof(H70b)=Sof(C71)=Sof(H71a)=Sof(H71b)=Sof(H72a)=
 Sof(H72b)=Sof(H62a)=Sof(H62b)=FVAR(4)
5.a Secondary CH2 refined with riding coordinates:
 C61(H61a,H61b), C1(H1a,H1b), C1'(H1'a,H1'b), C2(H2a,H2b), C3(H3a,H3b),
 C3'(H3'a,H3'b), C4(H4a,H4b), C5(H5a,H5b), C6(H6a,H6b), C7(H7a,H7b), C8(H8a,
 H8b), C5'(H5'a,H5'b), C6'(H6'a,H6'b), C7'(H7'a,H7'b), C8'(H8'a,H8'b), C9(H9a,
 H9b), C10(H10a,H10b), C11(H11a,H11b), C12(H12a,H12b), C13(H13a,H13b), C14(H14a,
 H14b), C15(H15a,H15b), C15(H15c,H15d), C16(H16a,H16b), C17(H17a,H17b),
 C18(H18a,H18b), C19(H19a,H19b), C20(H20a,H20b), C16'(H16c,H16d), C17'(H17c,
 H17d), C18'(H18c,H18d), C19'(H19c,H19d), C20'(H20c,H20d), C21(H21a,H21b),
 C21(H21c,H21d), C22(H22a,H22b), C22'(H22c,H22d), C23(H23a,H23b), C25(H25a,
 H25b), C26(H26a,H26b), C27(H27a,H27b), C28(H28a,H28b), C29(H29a,H29b),
 C30(H30a,H30b), C30(H30c,H30d), C31(H31a,H31b), C32(H32a,H32b), C31'(H31c,
 H31d), C32'(H32c,H32d), C33(H33a,H33b), C33(H33c,H33d), C34(H34a,H34b),
 C35(H35a,H35b), C34'(H34c,H34d), C37(H37a,H37b), C37'(H37c,H37d), C38(H38a,
 H38b), C39(H39a,H39b), C40(H40a,H40b), C38'(H38c,H38d), C39'(H39c,H39d),
 C40'(H40c,H40d), C41(H41a,H41b), C42(H42a,H42b), C43(H43a,H43b), C42'(H42c,
 H42d), C43'(H43c,H43d), C44(H44a,H44b), C44(H44c,H44d), C45(H45a,H45b),
 C45(H45c,H45d), C46(H46a,H46b), C47(H47a,H47b), C48(H48a,H48b), C47'(H47c,
 H47d), C49(H49a,H49b), C50(H50a,H50b), C51(H51a,H51b), C51(H51c,H51d),
 C52(H52a,H52b), C53(H53a,H53b), C53(H53c,H53d), C54(H54a,H54b), C54'(H54c,
 H54d), C55(H55a,H55b), C55(H55c,H55d), C56(H56a,H56b), C56'(H56c,H56d),
 C57(H57a,H57b), C58(H58a,H58b), C59(H59a,H59b), C59'(H59c,H59d), C60(H60a,
 H60b), C60(H60c,H60d), C61'(H61c,H61d), C63(H63a,H63b), C64(H64a,H64b),
 C65(H65a,H65b), C66(H66a,H66b), C67(H67a,H67b), C68(H68a,H68b), C69(H69a,H69b),
  C70(H70a,H70b), C71(H71a,H71b), C69'(H69c,H69d), C70'(H70c,H70d), C71'(H71c,
 H71d), C72(H72a,H72b), C62(H62a,H62b), C62(H62c,H62d), C24(H24a,H24b)
;
_smtbx_masks_void_probe_radius 1.2
_smtbx_masks_void_truncation_radius 1.2
_olex2_submission_special_instructions 'No special instructions were received'

loop_
_space_group_symop_operation_xyz
'x, y, z'
'-x, -y, -z'

loop_
_atom_site_label
_atom_site_type_symbol
_atom_site_fract_x
_atom_site_fract_y
_atom_site_fract_z
_atom_site_U_iso_or_equiv
_atom_site_adp_type
_atom_site_occupancy
_atom_site_site_symmetry_order
_atom_site_calc_flag
_atom_site_refinement_flags_posn
_atom_site_refinement_flags_adp
_atom_site_refinement_flags_occupancy
_atom_site_disorder_assembly
_atom_site_disorder_group
C61 C 0.589(4) 0.050(2) 1.0916(15) 0.147(4) Uani 0.58(2) 1 d D U P A 1
H61A H 0.523929 0.051674 1.100490 0.176 Uiso 0.58(2) 1 calc R . P A 1
H61B H 0.622854 0.021544 1.124457 0.176 Uiso 0.58(2) 1 calc R . P A 1
Sn1 Sn 0.07083(8) 0.23893(7) 0.88176(6) 0.0883(4) Uani 1 1 d . U . . .
Sn2 Sn 0.03089(8) 0.40323(7) 0.82739(6) 0.0859(4) Uani 1 1 d . U . . .
Sn3 Sn 0.19853(9) 0.33560(7) 0.89589(5) 0.0856(3) Uani 1 1 d . U . . .
Sn4 Sn -0.00292(8) 0.27803(7) 0.76500(6) 0.0866(3) Uani 1 1 d . U . . .
Sn5 Sn 0.27204(8) 0.17304(7) 0.86341(5) 0.0847(3) Uani 1 1 d . U . . .
Sn6 Sn 0.20667(8) 0.43832(6) 0.78994(6) 0.0837(3) Uani 1 1 d . U . . .
Sn7 Sn 0.18090(7) 0.18705(6) 0.75752(5) 0.0725(3) Uani 1 1 d . U . . .
Sn8 Sn 0.13848(9) 0.35462(7) 0.70588(6) 0.0872(4) Uani 1 1 d . U . . .
Sn9 Sn 0.31483(8) 0.28274(6) 0.76939(5) 0.0786(3) Uani 1 1 d . U . . .
Sn10 Sn 0.26479(6) 0.08449(5) 0.66246(4) 0.0605(3) Uani 1 1 d . U . . .
Sn11 Sn 0.43899(6) 0.06854(5) 0.72721(4) 0.0600(2) Uani 1 1 d . U . . .
Sn12 Sn 0.36373(7) 0.21093(5) 0.64441(4) 0.0670(3) Uani 1 1 d . U . . .
Sn13 Sn 0.39480(7) -0.06626(5) 0.68300(4) 0.0657(3) Uani 1 1 d . U . . .
Sn14 Sn 0.40374(6) -0.01889(6) 0.55921(4) 0.0616(3) Uani 1 1 d . U . . .
Sn15 Sn 0.49807(6) -0.10683(5) 0.46259(4) 0.0582(2) Uani 1 1 d . U . . .
Sn16 Sn 0.43605(7) -0.13689(6) 0.35352(4) 0.0663(3) Uani 1 1 d . U . . .
Sn17 Sn 0.43408(6) 0.02652(5) 0.37116(4) 0.0608(3) Uani 1 1 d . U . . .
Sn18 Sn 0.69599(7) -0.14248(7) 0.45900(5) 0.0762(3) Uani 1 1 d . U . . .
K1 K 0.0664(2) 0.7618(2) 0.54447(16) 0.0762(9) Uani 1 1 d . U . . .
K2 K 0.9348(3) 0.8642(2) 0.82436(17) 0.0874(10) Uani 1 1 d . U . . .
K3 K 0.6155(2) 0.5310(2) 0.6523(2) 0.0977(12) Uani 1 1 d . U . . .
K4 K 0.6042(4) 0.2115(3) 0.9769(2) 0.1173(14) Uani 1 1 d . U . . .
O1 O 0.1365(18) 0.6293(18) 0.6155(13) 0.121(4) Uani 0.550(16) 1 d D U P B 1
O1' O 0.132(2) 0.615(2) 0.5934(12) 0.121(4) Uani 0.450(16) 1 d D U P B 2
O2 O 0.2338(10) 0.7260(10) 0.5844(8) 0.123(3) Uani 1 1 d D U . . .
O3 O 0.0765(9) 0.8399(8) 0.4399(6) 0.109(3) Uani 1 1 d D U . . .
O4 O -0.0036(10) 0.7199(8) 0.4490(7) 0.109(3) Uani 1 1 d . U . . .
O5 O -0.0899(8) 0.7947(8) 0.6136(6) 0.101(3) Uani 1 1 d . U . . .
O6 O 0.0430(15) 0.8819(14) 0.6218(13) 0.099(3) Uani 0.550(16) 1 d D U P B 1
O6' O 0.0109(19) 0.9011(18) 0.5886(15) 0.099(3) Uani 0.450(16) 1 d D U P B 2
O7 O 0.8087(13) 0.9568(10) 0.7625(8) 0.144(4) Uani 1 1 d D U . . .
O8 O 0.7955(13) 0.7960(11) 0.7895(8) 0.150(4) Uani 1 1 d D U . . .
O9 O 1.0877(12) 0.7462(10) 0.7790(8) 0.133(4) Uani 1 1 d D U . . .
O10 O 1.098(4) 0.8963(13) 0.789(2) 0.129(4) Uani 0.664(18) 1 d D U P C 1
O10' O 1.105(8) 0.895(2) 0.792(4) 0.129(4) Uani 0.336(18) 1 d D U P C 2
O11 O 0.8976(12) 0.7859(11) 0.9268(8) 0.149(4) Uani 1 1 d D U . . .
O12 O 0.8829(12) 0.9413(9) 0.9201(7) 0.136(4) Uani 1 1 d D U . . .
O13 O 0.7149(10) 0.5488(9) 0.7509(8) 0.130(4) Uani 1 1 d D U . . .
O14 O 0.7924(15) 0.4495(13) 0.6650(10) 0.127(3) Uani 0.715(13) 1 d D U P D 1
O14' O 0.787(3) 0.485(3) 0.647(2) 0.127(3) Uani 0.285(13) 1 d D U P D 2
O15 O 0.5374(10) 0.4235(7) 0.6144(7) 0.124(3) Uani 1 1 d D U . . .
O16 O 0.4686(13) 0.4957(12) 0.7179(11) 0.125(3) Uani 0.715(13) 1 d D U P D 1
O16' O 0.434(4) 0.5344(18) 0.690(3) 0.125(3) Uani 0.285(13) 1 d D U P D 2
O17 O 0.5507(16) 0.6798(12) 0.6409(8) 0.124(3) Uani 0.715(13) 1 d D U P D 1
O17' O 0.529(4) 0.694(3) 0.6384(10) 0.124(3) Uani 0.285(13) 1 d D U P D 2
O18 O 0.6439(11) 0.6060(9) 0.5453(9) 0.142(4) Uani 1 1 d D U . . .
O19 O 0.4694(11) 0.3364(9) 0.9523(7) 0.131(4) Uani 1 1 d D U . . .
O20 O 0.4647(12) 0.2614(11) 1.0644(7) 0.144(4) Uani 1 1 d D U . . .
O21 O 0.5893(13) 0.0579(11) 0.9858(8) 0.150(4) Uani 1 1 d D U . . .
O22 O 0.6173(12) 0.1322(10) 0.8741(7) 0.138(4) Uani 1 1 d D U . . .
O23 O 0.7550(13) 0.1793(12) 1.0506(9) 0.155(4) Uani 1 1 d D U . . .
O24 O 0.7498(13) 0.2783(12) 0.9445(8) 0.160(5) Uani 1 1 d D U . . .
N1 N -0.0395(11) 0.6444(10) 0.5611(7) 0.115(4) Uani 1 1 d D U . . .
N2 N 0.189(2) 0.863(2) 0.5305(12) 0.097(3) Uani 0.550(16) 1 d D U P B 1
N3 N 0.9339(11) 1.0290(16) 0.8173(10) 0.126(3) Uani 0.664(18) 1 d D U P C 1
N4 N 0.9483(12) 0.6874(11) 0.8363(8) 0.147(5) Uani 1 1 d D U . C 1
N5 N 0.5316(14) 0.6246(13) 0.7597(14) 0.123(3) Uani 0.715(13) 1 d D U P D 1
N2' N 0.173(2) 0.878(2) 0.5174(17) 0.097(3) Uani 0.450(16) 1 d D U P B 2
N3' N 0.9448(17) 1.001(3) 0.824(2) 0.126(3) Uani 0.336(18) 1 d D U P C 2
N5' N 0.514(3) 0.622(2) 0.763(3) 0.123(3) Uani 0.285(13) 1 d D U P D 2
N6 N 0.7078(12) 0.4462(10) 0.5590(10) 0.138(4) Uani 1 1 d D U . . .
N7 N 0.6044(12) 0.2968(11) 0.8597(9) 0.134(4) Uani 1 1 d D U . . .
N8 N 0.6021(17) 0.130(2) 1.0836(11) 0.146(4) Uani 0.58(2) 1 d D U P A 1
N8' N 0.5921(17) 0.101(3) 1.0942(19) 0.146(4) Uani 0.42(2) 1 d D U P A 2
C1 C 0.024(2) 0.5724(14) 0.5827(15) 0.116(3) Uani 0.550(16) 1 d D U P B 1
H1A H 0.070744 0.553722 0.551360 0.139 Uiso 0.550(16) 1 calc R . P B 1
H1B H -0.008887 0.531916 0.593867 0.139 Uiso 0.550(16) 1 calc R . P B 1
C1' C -0.020(2) 0.588(3) 0.6122(18) 0.116(3) Uani 0.450(16) 1 d D U P B 2
H1'A H -0.019074 0.535463 0.600686 0.139 Uiso 0.450(16) 1 calc R . P B 2
H1'B H -0.069096 0.600902 0.643276 0.139 Uiso 0.450(16) 1 calc R . P B 2
C2 C 0.0701(14) 0.5878(15) 0.6352(10) 0.128(4) Uani 1 1 d D U . . .
H2A H 0.024543 0.618188 0.662422 0.154 Uiso 0.550(16) 1 calc R . P B 1
H2B H 0.098933 0.538476 0.655933 0.154 Uiso 0.550(16) 1 calc R . P B 1
C3 C 0.185(2) 0.648(3) 0.6603(12) 0.119(4) Uani 0.550(16) 1 d D U P B 1
H3A H 0.204975 0.602759 0.687890 0.143 Uiso 0.550(16) 1 calc R . P B 1
H3B H 0.147134 0.690894 0.681972 0.143 Uiso 0.550(16) 1 calc R . P B 1
C3' C 0.200(3) 0.618(3) 0.631(2) 0.119(4) Uani 0.450(16) 1 d D U P B 2
H3'A H 0.238645 0.565387 0.634432 0.143 Uiso 0.450(16) 1 calc R . P B 2
H3'B H 0.167027 0.626271 0.670094 0.143 Uiso 0.450(16) 1 calc R . P B 2
C4 C 0.2650(15) 0.6712(14) 0.6266(11) 0.123(4) Uani 1 1 d D U . . .
H4A H 0.299641 0.691549 0.653250 0.147 Uiso 0.550(16) 1 calc R . P B 1
H4B H 0.305706 0.625889 0.609169 0.147 Uiso 0.550(16) 1 calc R . P B 1
C5 C 0.307(2) 0.758(2) 0.5951(17) 0.106(3) Uani 0.550(16) 1 d D U P B 1
H5A H 0.366865 0.722261 0.590932 0.127 Uiso 0.550(16) 1 calc R . P B 1
H5B H 0.298300 0.784039 0.631922 0.127 Uiso 0.550(16) 1 calc R . P B 1
C6 C 0.281(2) 0.813(2) 0.5414(17) 0.103(3) Uani 0.550(16) 1 d D U P B 1
H6A H 0.322515 0.847156 0.537978 0.124 Uiso 0.550(16) 1 calc R . P B 1
H6B H 0.297301 0.780068 0.507816 0.124 Uiso 0.550(16) 1 calc R . P B 1
C7 C 0.182(3) 0.901(2) 0.4705(11) 0.103(3) Uani 0.550(16) 1 d D U P B 1
H7A H 0.239587 0.915760 0.458831 0.124 Uiso 0.550(16) 1 calc R . P B 1
H7B H 0.133979 0.948982 0.472108 0.124 Uiso 0.550(16) 1 calc R . P B 1
C8 C 0.1624(17) 0.855(2) 0.4224(15) 0.103(3) Uani 0.550(16) 1 d D U P B 1
H8A H 0.160190 0.885781 0.384520 0.124 Uiso 0.550(16) 1 calc R . P B 1
H8B H 0.209386 0.806618 0.418763 0.124 Uiso 0.550(16) 1 calc R . P B 1
C5' C 0.295(3) 0.773(3) 0.564(2) 0.106(3) Uani 0.450(16) 1 d D U P B 2
H5'A H 0.355080 0.739001 0.554430 0.127 Uiso 0.450(16) 1 calc R . P B 2
H5'B H 0.302395 0.803397 0.596636 0.127 Uiso 0.450(16) 1 calc R . P B 2
C6' C 0.268(2) 0.829(2) 0.511(2) 0.103(3) Uani 0.450(16) 1 d D U P B 2
H6'A H 0.309644 0.863640 0.504681 0.124 Uiso 0.450(16) 1 calc R . P B 2
H6'B H 0.273822 0.799414 0.476477 0.124 Uiso 0.450(16) 1 calc R . P B 2
C7' C 0.147(3) 0.938(2) 0.4694(16) 0.103(3) Uani 0.450(16) 1 d D U P B 2
H7'A H 0.196705 0.963239 0.457509 0.124 Uiso 0.450(16) 1 calc R . P B 2
H7'B H 0.092682 0.977415 0.481809 0.124 Uiso 0.450(16) 1 calc R . P B 2
C8' C 0.127(3) 0.896(2) 0.4193(16) 0.103(3) Uani 0.450(16) 1 d D U P B 2
H8'A H 0.091673 0.933289 0.390955 0.124 Uiso 0.450(16) 1 calc R . P B 2
H8'B H 0.184191 0.869392 0.399153 0.124 Uiso 0.450(16) 1 calc R . P B 2
C9 C 0.0457(15) 0.8138(14) 0.3929(11) 0.113(4) Uani 1 1 d . U . . .
H9A H 0.095799 0.775917 0.374102 0.136 Uiso 1 1 calc R . . . .
H9B H 0.025844 0.857607 0.364085 0.136 Uiso 1 1 calc R . . . .
C10 C -0.0349(15) 0.7753(14) 0.4111(11) 0.110(4) Uani 1 1 d . U . . .
H10A H -0.086999 0.812858 0.428477 0.132 Uiso 1 1 calc R . . . .
H10B H -0.054387 0.755199 0.377120 0.132 Uiso 1 1 calc R . . . .
C11 C -0.0798(15) 0.6769(12) 0.4607(10) 0.118(4) Uani 1 1 d D U . . .
H11A H -0.136026 0.711454 0.476244 0.141 Uiso 1 1 calc R . . . .
H11B H -0.092405 0.656746 0.424487 0.141 Uiso 1 1 calc R . . . .
C12 C -0.0444(15) 0.6109(11) 0.5054(8) 0.118(4) Uani 1 1 d D U . . .
H12A H -0.085388 0.575576 0.510731 0.141 Uiso 1 1 calc R . . . .
H12B H 0.016291 0.581360 0.491867 0.141 Uiso 1 1 calc R . . . .
C13 C -0.1253(13) 0.6748(12) 0.5961(10) 0.115(4) Uani 1 1 d D U . . .
H13A H -0.115345 0.659812 0.637702 0.138 Uiso 1 1 calc R . . . .
H13B H -0.171877 0.649766 0.585092 0.138 Uiso 1 1 calc R . . . .
C14 C -0.1631(15) 0.7647(13) 0.5888(11) 0.116(4) Uani 1 1 d . U . . .
H14A H -0.170338 0.782688 0.547411 0.139 Uiso 1 1 calc R . . . .
H14B H -0.221935 0.781080 0.611096 0.139 Uiso 1 1 calc R . . . .
C15 C -0.1178(14) 0.8703(13) 0.6126(10) 0.113(4) Uani 1 1 d D U . . .
H15A H -0.179191 0.887608 0.631380 0.135 Uiso 0.550(16) 1 calc R . P B 1
H15B H -0.114767 0.895320 0.572845 0.135 Uiso 0.550(16) 1 calc R . P B 1
H15C H -0.174856 0.880994 0.637325 0.135 Uiso 0.450(16) 1 calc R . P B 2
H15D H -0.134475 0.887532 0.572302 0.135 Uiso 0.450(16) 1 calc R . P B 2
C16 C -0.0438(14) 0.881(3) 0.6496(12) 0.102(3) Uani 0.550(16) 1 d D U P B 1
H16A H -0.066847 0.930617 0.668170 0.123 Uiso 0.550(16) 1 calc R . P B 1
H16B H -0.035234 0.839781 0.681150 0.123 Uiso 0.550(16) 1 calc R . P B 1
C17 C 0.066(3) 0.945(2) 0.5866(17) 0.100(3) Uani 0.550(16) 1 d D U P B 1
H17A H 0.047805 0.993142 0.606928 0.120 Uiso 0.550(16) 1 calc R . P B 1
H17B H 0.036772 0.952983 0.549043 0.120 Uiso 0.550(16) 1 calc R . P B 1
C18 C 0.169(3) 0.918(3) 0.5776(18) 0.101(3) Uani 0.550(16) 1 d D U P B 1
H18A H 0.195424 0.962363 0.566606 0.121 Uiso 0.550(16) 1 calc R . P B 1
H18B H 0.194445 0.891646 0.614043 0.121 Uiso 0.550(16) 1 calc R . P B 1
C19 C 0.8896(14) 1.068(2) 0.7641(10) 0.127(3) Uani 0.664(18) 1 d D U P C 1
H19A H 0.929494 1.054713 0.728651 0.152 Uiso 0.664(18) 1 calc R . P C 1
H19B H 0.873188 1.124653 0.766058 0.152 Uiso 0.664(18) 1 calc R . P C 1
C20 C 0.806(2) 1.0364(13) 0.765(3) 0.127(3) Uani 0.664(18) 1 d D U P C 1
H20A H 0.768505 1.053193 0.800699 0.153 Uiso 0.664(18) 1 calc R . P C 1
H20B H 0.770993 1.063610 0.731812 0.153 Uiso 0.664(18) 1 calc R . P C 1
C16' C -0.064(2) 0.925(3) 0.630(2) 0.102(3) Uani 0.450(16) 1 d D U P B 2
H16C H -0.095620 0.980001 0.622255 0.123 Uiso 0.450(16) 1 calc R . P B 2
H16D H -0.046971 0.915134 0.670336 0.123 Uiso 0.450(16) 1 calc R . P B 2
C17' C 0.071(3) 0.948(3) 0.598(2) 0.100(3) Uani 0.450(16) 1 d D U P B 2
H17C H 0.081426 0.942104 0.640390 0.120 Uiso 0.450(16) 1 calc R . P B 2
H17D H 0.039726 1.002363 0.589225 0.120 Uiso 0.450(16) 1 calc R . P B 2
C18' C 0.163(4) 0.932(3) 0.564(2) 0.101(3) Uani 0.450(16) 1 d D U P B 2
H18C H 0.173481 0.981015 0.546546 0.121 Uiso 0.450(16) 1 calc R . P B 2
H18D H 0.210123 0.910107 0.591847 0.121 Uiso 0.450(16) 1 calc R . P B 2
C19' C 0.882(2) 1.030(4) 0.777(2) 0.127(3) Uani 0.336(18) 1 d D U P C 2
H19C H 0.912739 1.000232 0.743794 0.152 Uiso 0.336(18) 1 calc R . P C 2
H19D H 0.889344 1.082714 0.767401 0.152 Uiso 0.336(18) 1 calc R . P C 2
C20' C 0.782(2) 1.0381(15) 0.768(5) 0.127(3) Uani 0.336(18) 1 d D U P C 2
H20C H 0.740057 1.054111 0.801877 0.153 Uiso 0.336(18) 1 calc R . P C 2
H20D H 0.760416 1.068638 0.731636 0.153 Uiso 0.336(18) 1 calc R . P C 2
C21 C 0.7252(17) 0.9319(13) 0.7711(12) 0.128(4) Uani 1 1 d D U . . .
H21A H 0.677525 0.967503 0.748949 0.153 Uiso 0.664(18) 1 calc R . P C 1
H21B H 0.704546 0.930880 0.812811 0.153 Uiso 0.664(18) 1 calc R . P C 1
H21C H 0.693073 0.951482 0.735383 0.153 Uiso 0.336(18) 1 calc R . P C 2
H21D H 0.690050 0.962382 0.802615 0.153 Uiso 0.336(18) 1 calc R . P C 2
C22 C 0.745(3) 0.8512(13) 0.7494(13) 0.130(4) Uani 0.664(18) 1 d D U P C 1
H22A H 0.686880 0.837641 0.744310 0.156 Uiso 0.664(18) 1 calc R . P C 1
H22B H 0.778836 0.850316 0.711064 0.156 Uiso 0.664(18) 1 calc R . P C 1
C22' C 0.7106(17) 0.8506(14) 0.785(4) 0.130(4) Uani 0.336(18) 1 d D U P C 2
H22C H 0.673244 0.848816 0.821713 0.156 Uiso 0.336(18) 1 calc R . P C 2
H22D H 0.677850 0.837261 0.753463 0.156 Uiso 0.336(18) 1 calc R . P C 2
C23 C 0.8237(17) 0.7240(11) 0.7637(9) 0.133(5) Uani 1 1 d D U . . .
H23A H 0.872382 0.722754 0.732526 0.160 Uiso 1 1 calc R . . . .
H23B H 0.773274 0.705930 0.750166 0.160 Uiso 1 1 calc R . . . .
C25 C 1.0212(14) 0.649(2) 0.7952(11) 0.136(5) Uani 0.664(18) 1 d D U P C 1
H25A H 1.005338 0.665965 0.754654 0.163 Uiso 0.664(18) 1 calc R . P C 1
H25B H 1.029320 0.592592 0.800455 0.163 Uiso 0.664(18) 1 calc R . P C 1
C26 C 1.108(2) 0.6707(14) 0.8068(17) 0.135(6) Uani 0.664(18) 1 d D U P C 1
H26A H 1.115745 0.670928 0.848882 0.161 Uiso 0.664(18) 1 calc R . P C 1
H26B H 1.162318 0.636801 0.788119 0.161 Uiso 0.664(18) 1 calc R . P C 1
C27 C 1.1630(19) 0.7715(12) 0.7715(12) 0.134(5) Uani 1 1 d D U . . .
H27A H 1.206351 0.736422 0.745940 0.161 Uiso 1 1 calc R . . . .
H27B H 1.189258 0.766095 0.809741 0.161 Uiso 1 1 calc R . . . .
C28 C 1.1579(16) 0.8541(11) 0.7459(10) 0.130(5) Uani 1 1 d D U . . .
H28A H 1.218320 0.865246 0.739737 0.157 Uiso 0.336(18) 1 calc R . P C 2
H28B H 1.126995 0.865168 0.709097 0.157 Uiso 0.336(18) 1 calc R . P C 2
C29 C 1.1139(15) 0.9717(9) 0.7773(11) 0.127(4) Uani 1 1 d D U . . .
H29A H 1.114519 0.987284 0.735173 0.152 Uiso 0.664(18) 1 calc R . P C 1
H29B H 1.171588 0.974663 0.792370 0.152 Uiso 0.664(18) 1 calc R . P C 1
C30 C 1.0333(10) 1.0207(13) 0.8104(9) 0.129(4) Uani 1 1 d D U . . .
H30A H 1.051147 1.011789 0.851094 0.155 Uiso 0.664(18) 1 calc R . P C 1
H30B H 1.038282 1.073784 0.798247 0.155 Uiso 0.664(18) 1 calc R . P C 1
H30C H 1.054915 1.028149 0.848179 0.155 Uiso 0.336(18) 1 calc R . P C 2
H30D H 1.020017 1.071866 0.788888 0.155 Uiso 0.336(18) 1 calc R . P C 2
C31 C 0.882(3) 1.059(2) 0.8712(10) 0.127(3) Uani 0.664(18) 1 d D U P C 1
H31A H 0.817199 1.061291 0.868581 0.153 Uiso 0.664(18) 1 calc R . P C 1
H31B H 0.888050 1.112204 0.875085 0.153 Uiso 0.664(18) 1 calc R . P C 1
C32 C 0.917(2) 1.0076(15) 0.9247(14) 0.123(3) Uani 0.664(18) 1 d D U P C 1
H32A H 0.984062 0.994066 0.923226 0.148 Uiso 0.664(18) 1 calc R . P C 1
H32B H 0.893397 1.032753 0.961079 0.148 Uiso 0.664(18) 1 calc R . P C 1
C31' C 0.915(5) 1.044(4) 0.877(2) 0.127(3) Uani 0.336(18) 1 d D U P C 2
H31C H 0.848487 1.059717 0.883558 0.153 Uiso 0.336(18) 1 calc R . P C 2
H31D H 0.941685 1.088566 0.877899 0.153 Uiso 0.336(18) 1 calc R . P C 2
C32' C 0.957(3) 0.976(4) 0.919(3) 0.123(3) Uani 0.336(18) 1 d D U P C 2
H32C H 1.014779 0.944135 0.903185 0.148 Uiso 0.336(18) 1 calc R . P C 2
H32D H 0.965854 0.992995 0.957908 0.148 Uiso 0.336(18) 1 calc R . P C 2
C33 C 0.8726(18) 0.8855(13) 0.9668(9) 0.136(4) Uani 1 1 d D U . . .
H33A H 0.844255 0.913675 1.001140 0.164 Uiso 0.664(18) 1 calc R . P C 1
H33B H 0.933777 0.856071 0.976878 0.164 Uiso 0.664(18) 1 calc R . P C 1
H33C H 0.838645 0.917295 0.997978 0.164 Uiso 0.336(18) 1 calc R . P C 2
H33D H 0.934625 0.866206 0.979966 0.164 Uiso 0.336(18) 1 calc R . P C 2
C34 C 0.8177(16) 0.8274(16) 0.9571(17) 0.134(4) Uani 0.664(18) 1 d D U P C 1
H34A H 0.799062 0.799849 0.993163 0.161 Uiso 0.664(18) 1 calc R . P C 1
H34B H 0.766230 0.848261 0.932355 0.161 Uiso 0.664(18) 1 calc R . P C 1
C35 C 0.878(2) 0.7126(14) 0.9239(18) 0.134(4) Uani 0.664(18) 1 d D U P C 1
H35A H 0.827197 0.716812 0.898524 0.161 Uiso 0.664(18) 1 calc R . P C 1
H35B H 0.861045 0.691314 0.963028 0.161 Uiso 0.664(18) 1 calc R . P C 1
C36 C 0.9655(17) 0.662(2) 0.8980(8) 0.139(5) Uani 0.664(18) 1 d D U P C 1
C34' C 0.835(4) 0.814(3) 0.974(3) 0.134(4) Uani 0.336(18) 1 d D U P C 2
H34C H 0.845988 0.783207 1.011226 0.161 Uiso 0.336(18) 1 calc R . P C 2
H34D H 0.770434 0.823450 0.964736 0.161 Uiso 0.336(18) 1 calc R . P C 2
C35' C 0.819(4) 0.756(5) 0.924(4) 0.134(4) Uani 0.336(18) 1 d D U P C 2
C37 C 0.5925(18) 0.6354(15) 0.8037(16) 0.125(3) Uani 0.715(13) 1 d D U P D 1
H37A H 0.559042 0.643062 0.842088 0.150 Uiso 0.715(13) 1 calc R . P D 1
H37B H 0.617039 0.681002 0.791923 0.150 Uiso 0.715(13) 1 calc R . P D 1
C37' C 0.577(4) 0.651(5) 0.720(3) 0.125(3) Uani 0.285(13) 1 d D U P D 2
H37C H 0.557146 0.708215 0.713864 0.150 Uiso 0.285(13) 1 calc R . P D 2
H37D H 0.577570 0.629118 0.682184 0.150 Uiso 0.285(13) 1 calc R . P D 2
C38 C 0.6691(19) 0.5623(16) 0.8069(10) 0.126(3) Uani 0.715(13) 1 d D U P D 1
H38A H 0.712573 0.567819 0.834695 0.151 Uiso 0.715(13) 1 calc R . P D 1
H38B H 0.644071 0.517760 0.821193 0.151 Uiso 0.715(13) 1 calc R . P D 1
C39 C 0.7968(16) 0.4971(17) 0.7677(18) 0.126(4) Uani 0.715(13) 1 d D U P D 1
H39A H 0.787255 0.449207 0.788981 0.151 Uiso 0.715(13) 1 calc R . P D 1
H39B H 0.833610 0.521459 0.789960 0.151 Uiso 0.715(13) 1 calc R . P D 1
C40 C 0.837(2) 0.485(2) 0.7005(19) 0.123(3) Uani 0.715(13) 1 d . U P D 1
H40A H 0.838241 0.536125 0.681506 0.148 Uiso 0.715(13) 1 calc R . P D 1
H40B H 0.899938 0.454364 0.701502 0.148 Uiso 0.715(13) 1 calc R . P D 1
C38' C 0.672(4) 0.6289(13) 0.742(4) 0.126(3) Uani 0.285(13) 1 d D U P D 2
H38C H 0.711978 0.652814 0.714624 0.151 Uiso 0.285(13) 1 calc R . P D 2
H38D H 0.669356 0.652283 0.779836 0.151 Uiso 0.285(13) 1 calc R . P D 2
C39' C 0.781(4) 0.479(3) 0.739(4) 0.126(4) Uani 0.285(13) 1 d D U P D 2
H39C H 0.745543 0.440328 0.736737 0.151 Uiso 0.285(13) 1 calc R . P D 2
H39D H 0.813975 0.464526 0.774582 0.151 Uiso 0.285(13) 1 calc R . P D 2
C40' C 0.854(4) 0.463(6) 0.689(3) 0.123(3) Uani 0.285(13) 1 d D U P D 2
H40C H 0.896519 0.497118 0.686605 0.148 Uiso 0.285(13) 1 calc R . P D 2
H40D H 0.887435 0.408307 0.688760 0.148 Uiso 0.285(13) 1 calc R . P D 2
C41 C 0.8428(15) 0.4284(14) 0.6117(10) 0.132(4) Uani 1 1 d D U . . .
H41A H 0.902933 0.394440 0.619047 0.158 Uiso 0.715(13) 1 calc R . P D 1
H41B H 0.851002 0.474654 0.587291 0.158 Uiso 0.715(13) 1 calc R . P D 1
C42 C 0.7851(17) 0.3860(13) 0.5824(16) 0.129(3) Uani 0.715(13) 1 d D U P D 1
H42A H 0.821035 0.356773 0.550471 0.155 Uiso 0.715(13) 1 calc R . P D 1
H42B H 0.762656 0.349466 0.610903 0.155 Uiso 0.715(13) 1 calc R . P D 1
C43 C 0.649(2) 0.4009(18) 0.5370(10) 0.130(3) Uani 0.715(13) 1 d D U P D 1
H43A H 0.686763 0.361307 0.512172 0.156 Uiso 0.715(13) 1 calc R . P D 1
H43B H 0.603578 0.435592 0.512879 0.156 Uiso 0.715(13) 1 calc R . P D 1
C42' C 0.804(2) 0.402(4) 0.561(3) 0.129(3) Uani 0.285(13) 1 d D U P D 2
H42C H 0.838003 0.411490 0.523770 0.155 Uiso 0.285(13) 1 calc R . P D 2
H42D H 0.806902 0.345715 0.566317 0.155 Uiso 0.285(13) 1 calc R . P D 2
C43' C 0.679(4) 0.376(3) 0.545(3) 0.130(3) Uani 0.285(13) 1 d D U P D 2
H43C H 0.731494 0.331005 0.548107 0.156 Uiso 0.285(13) 1 calc R . P D 2
H43D H 0.660294 0.382869 0.505086 0.156 Uiso 0.285(13) 1 calc R . P D 2
C44 C 0.6017(14) 0.3618(10) 0.5873(11) 0.129(4) Uani 1 1 d D U . . .
H44A H 0.570674 0.325552 0.572597 0.154 Uiso 0.715(13) 1 calc R . P D 1
H44B H 0.645583 0.333067 0.615260 0.154 Uiso 0.715(13) 1 calc R . P D 1
H44C H 0.566750 0.334605 0.565972 0.154 Uiso 0.285(13) 1 calc R . P D 2
H44D H 0.629070 0.325114 0.619028 0.154 Uiso 0.285(13) 1 calc R . P D 2
C45 C 0.4175(12) 0.4607(11) 0.6840(11) 0.121(4) Uani 1 1 d D U . . .
H45A H 0.390037 0.497342 0.652285 0.146 Uiso 0.715(13) 1 calc R . P D 1
H45B H 0.368838 0.443821 0.708609 0.146 Uiso 0.715(13) 1 calc R . P D 1
H45C H 0.364380 0.470547 0.660278 0.146 Uiso 0.285(13) 1 calc R . P D 2
H45D H 0.397423 0.442492 0.723348 0.146 Uiso 0.285(13) 1 calc R . P D 2
C46 C 0.4852(14) 0.3915(11) 0.6592(9) 0.128(4) Uani 1 1 d D U . . .
H46A H 0.524221 0.362131 0.689632 0.153 Uiso 1 1 calc R . . . .
H46B H 0.453519 0.356712 0.643251 0.153 Uiso 1 1 calc R . . . .
C47 C 0.4081(19) 0.5495(17) 0.7535(14) 0.124(3) Uani 0.715(13) 1 d D U P D 1
H47A H 0.370798 0.521893 0.780161 0.149 Uiso 0.715(13) 1 calc R . P D 1
H47B H 0.367034 0.587590 0.728407 0.149 Uiso 0.715(13) 1 calc R . P D 1
C48 C 0.458(2) 0.5921(19) 0.7893(15) 0.126(3) Uani 0.715(13) 1 d D U P D 1
H48A H 0.411999 0.634924 0.806537 0.151 Uiso 0.715(13) 1 calc R . P D 1
H48B H 0.483216 0.556138 0.821945 0.151 Uiso 0.715(13) 1 calc R . P D 1
C47' C 0.423(7) 0.520(4) 0.752(3) 0.124(3) Uani 0.285(13) 1 d D U P D 2
H47C H 0.473821 0.482327 0.769562 0.149 Uiso 0.285(13) 1 calc R . P D 2
H47D H 0.363601 0.510348 0.766149 0.149 Uiso 0.285(13) 1 calc R . P D 2
C48' C 0.429(5) 0.604(4) 0.749(5) 0.126(3) Uani 0.285(13) 1 d D U P D 2
C49 C 0.4789(15) 0.6986(11) 0.7326(12) 0.127(3) Uani 1 1 d D U . . .
H49A H 0.455029 0.736385 0.762216 0.152 Uiso 0.715(13) 1 calc R . P D 1
H49B H 0.427943 0.690439 0.712288 0.152 Uiso 0.715(13) 1 calc R . P D 1
C50 C 0.5514(18) 0.7275(13) 0.6873(10) 0.132(4) Uani 1 1 d D U . . .
H50A H 0.531137 0.782926 0.675157 0.158 Uiso 0.715(13) 1 calc R . P D 1
H50B H 0.611695 0.717116 0.703110 0.158 Uiso 0.715(13) 1 calc R . P D 1
C51 C 0.5804(17) 0.7186(14) 0.5889(9) 0.132(4) Uani 1 1 d D U . . .
H51A H 0.540316 0.770880 0.584228 0.159 Uiso 0.715(13) 1 calc R . P D 1
H51B H 0.642199 0.724306 0.593257 0.159 Uiso 0.715(13) 1 calc R . P D 1
H51C H 0.555490 0.774368 0.580114 0.159 Uiso 0.285(13) 1 calc R . P D 2
H51D H 0.643554 0.711506 0.599263 0.159 Uiso 0.285(13) 1 calc R . P D 2
C52 C 0.5808(14) 0.6787(10) 0.5369(13) 0.123(4) Uani 1 1 d D U . . .
H52A H 0.599813 0.708368 0.502010 0.148 Uiso 1 1 calc R . . . .
H52B H 0.519844 0.671418 0.531813 0.148 Uiso 1 1 calc R . . . .
C53 C 0.6606(18) 0.5648(15) 0.5016(14) 0.136(4) Uani 1 1 d . U . . .
H53A H 0.677559 0.596392 0.467292 0.163 Uiso 0.715(13) 1 calc R . P D 1
H53B H 0.604408 0.550591 0.493600 0.163 Uiso 0.715(13) 1 calc R . P D 1
H53C H 0.716736 0.575185 0.481896 0.163 Uiso 0.285(13) 1 calc R . P D 2
H53D H 0.611979 0.588256 0.475237 0.163 Uiso 0.285(13) 1 calc R . P D 2
C54 C 0.730(2) 0.4968(18) 0.5081(14) 0.130(3) Uani 0.715(13) 1 d D U P D 1
H54A H 0.787219 0.510379 0.513374 0.156 Uiso 0.715(13) 1 calc R . P D 1
H54B H 0.737362 0.468633 0.472385 0.156 Uiso 0.715(13) 1 calc R . P D 1
C54' C 0.673(6) 0.471(4) 0.5004(19) 0.130(3) Uani 0.285(13) 1 d D U P D 2
H54C H 0.717190 0.449297 0.468906 0.156 Uiso 0.285(13) 1 calc R . P D 2
H54D H 0.614807 0.457808 0.496526 0.156 Uiso 0.285(13) 1 calc R . P D 2
C55 C 0.5137(14) 0.3498(13) 0.8525(10) 0.137(5) Uani 1 1 d D U . . .
H55A H 0.471501 0.319457 0.842956 0.164 Uiso 0.58(2) 1 calc R . P A 1
H55B H 0.518345 0.387449 0.819204 0.164 Uiso 0.58(2) 1 calc R . P A 1
H55C H 0.473415 0.319377 0.840264 0.164 Uiso 0.42(2) 1 calc R . P A 2
H55D H 0.519950 0.388413 0.820181 0.164 Uiso 0.42(2) 1 calc R . P A 2
C56 C 0.474(9) 0.3940(13) 0.9061(17) 0.129(5) Uani 0.58(2) 1 d D U P A 1
H56A H 0.512642 0.427312 0.915447 0.154 Uiso 0.58(2) 1 calc R . P A 1
H56B H 0.412595 0.426520 0.899219 0.154 Uiso 0.58(2) 1 calc R . P A 1
C56' C 0.466(11) 0.3934(18) 0.905(2) 0.129(5) Uani 0.42(2) 1 d D U P A 2
H56C H 0.497063 0.433002 0.913333 0.154 Uiso 0.42(2) 1 calc R . P A 2
H56D H 0.402388 0.418934 0.897012 0.154 Uiso 0.42(2) 1 calc R . P A 2
C57 C 0.4073(17) 0.3721(12) 0.9969(9) 0.135(5) Uani 1 1 d D U . . .
H57A H 0.351706 0.404442 0.980301 0.163 Uiso 1 1 calc R . . . .
H57B H 0.434755 0.404532 1.018813 0.163 Uiso 1 1 calc R . . . .
C58 C 0.3865(14) 0.3045(13) 1.0360(11) 0.135(5) Uani 1 1 d D U . . .
H58A H 0.337720 0.324282 1.065636 0.162 Uiso 1 1 calc R . . . .
H58B H 0.364801 0.270190 1.012244 0.162 Uiso 1 1 calc R . . . .
C59 C 0.446(3) 0.204(11) 1.107(9) 0.141(4) Uani 0.58(2) 1 d D U P A 1
H59A H 0.418452 0.167595 1.088745 0.169 Uiso 0.58(2) 1 calc R . P A 1
H59B H 0.402918 0.227878 1.138272 0.169 Uiso 0.58(2) 1 calc R . P A 1
C59' C 0.446(4) 0.204(16) 1.107(13) 0.141(4) Uani 0.42(2) 1 d D U P A 2
H59C H 0.418476 0.167578 1.088740 0.169 Uiso 0.42(2) 1 calc R . P A 2
H59D H 0.402925 0.227857 1.138271 0.169 Uiso 0.42(2) 1 calc R . P A 2
C60 C 0.5356(15) 0.1609(16) 1.1315(11) 0.150(4) Uani 1 1 d D U . . .
H60A H 0.559541 0.196426 1.152710 0.180 Uiso 0.58(2) 1 calc R . P A 1
H60B H 0.525937 0.118069 1.159370 0.180 Uiso 0.58(2) 1 calc R . P A 1
H60C H 0.570738 0.198851 1.137377 0.180 Uiso 0.42(2) 1 calc R . P A 2
H60D H 0.522963 0.135835 1.170140 0.180 Uiso 0.42(2) 1 calc R . P A 2
C61' C 0.544(3) 0.043(3) 1.079(3) 0.147(4) Uani 0.42(2) 1 d D U P A 2
H61C H 0.487033 0.066669 1.060001 0.176 Uiso 0.42(2) 1 calc R . P A 2
H61D H 0.534554 0.006572 1.111601 0.176 Uiso 0.42(2) 1 calc R . P A 2
C63 C 0.6238(18) 0.0195(14) 0.9347(9) 0.146(5) Uani 1 1 d D U . . .
H63A H 0.612420 -0.032656 0.937375 0.176 Uiso 1 1 calc R . . . .
H63B H 0.689619 0.015067 0.928013 0.176 Uiso 1 1 calc R . . . .
C64 C 0.5724(17) 0.0705(13) 0.8865(11) 0.142(5) Uani 1 1 d D U . . .
H64A H 0.575067 0.041455 0.851687 0.170 Uiso 1 1 calc R . . . .
H64B H 0.508276 0.090608 0.899674 0.170 Uiso 1 1 calc R . . . .
C65 C 0.5727(16) 0.1794(14) 0.8272(11) 0.141(5) Uani 1 1 d D U . . .
H65A H 0.508823 0.202651 0.839147 0.169 Uiso 1 1 calc R . . . .
H65B H 0.574578 0.148902 0.793248 0.169 Uiso 1 1 calc R . . . .
C66 C 0.6254(18) 0.2415(13) 0.8128(10) 0.135(5) Uani 1 1 d D U . . .
H66A H 0.691028 0.217457 0.809733 0.163 Uiso 1 1 calc R . . . .
H66B H 0.608343 0.269221 0.774930 0.163 Uiso 1 1 calc R . . . .
C67 C 0.6784(14) 0.3380(14) 0.8591(12) 0.142(4) Uani 1 1 d D U . . .
H67A H 0.657362 0.383164 0.882767 0.171 Uiso 1 1 calc R . . . .
H67B H 0.691634 0.357259 0.818678 0.171 Uiso 1 1 calc R . . . .
C68 C 0.7656(16) 0.2868(16) 0.8828(9) 0.146(5) Uani 1 1 d D U . . .
H68A H 0.780035 0.235910 0.866099 0.176 Uiso 1 1 calc R . . . .
H68B H 0.816812 0.311144 0.872600 0.176 Uiso 1 1 calc R . . . .
C69 C 0.829(2) 0.255(4) 0.9769(15) 0.145(4) Uani 0.58(2) 1 d D U P A 1
H69A H 0.863962 0.294497 0.972155 0.174 Uiso 0.58(2) 1 calc R . P A 1
H69B H 0.867820 0.205969 0.963009 0.174 Uiso 0.58(2) 1 calc R . P A 1
C70 C 0.797(3) 0.243(2) 1.0405(17) 0.147(4) Uani 0.58(2) 1 d D U P A 1
H70A H 0.849043 0.233645 1.064959 0.176 Uiso 0.58(2) 1 calc R . P A 1
H70B H 0.753056 0.290274 1.052415 0.176 Uiso 0.58(2) 1 calc R . P A 1
C71 C 0.743(3) 0.150(3) 1.1096(11) 0.147(4) Uani 0.58(2) 1 d D U P A 1
H71A H 0.714305 0.193081 1.133919 0.177 Uiso 0.58(2) 1 calc R . P A 1
H71B H 0.802670 0.124828 1.124396 0.177 Uiso 0.58(2) 1 calc R . P A 1
C69' C 0.815(4) 0.257(4) 0.988(3) 0.145(4) Uani 0.42(2) 1 d D U P A 2
H69C H 0.794401 0.287705 1.021975 0.174 Uiso 0.42(2) 1 calc R . P A 2
H69D H 0.873708 0.266536 0.971728 0.174 Uiso 0.42(2) 1 calc R . P A 2
C70' C 0.825(4) 0.171(4) 1.005(2) 0.147(4) Uani 0.42(2) 1 d D U P A 2
H70C H 0.813237 0.142806 0.973021 0.176 Uiso 0.42(2) 1 calc R . P A 2
H70D H 0.885267 0.146459 1.019632 0.176 Uiso 0.42(2) 1 calc R . P A 2
C71' C 0.759(4) 0.1002(14) 1.068(2) 0.147(4) Uani 0.42(2) 1 d D U P A 2
H71C H 0.818219 0.075827 1.083456 0.177 Uiso 0.42(2) 1 calc R . P A 2
H71D H 0.752111 0.073013 1.033972 0.177 Uiso 0.42(2) 1 calc R . P A 2
C72 C 0.6841(16) 0.0915(17) 1.1151(12) 0.151(5) Uani 1 1 d D U . . .
H72A H 0.716461 0.043393 1.097232 0.181 Uiso 0.58(2) 1 calc R . P A 1
H72B H 0.667588 0.079028 1.156454 0.181 Uiso 0.58(2) 1 calc R . P A 1
C62 C 0.622(2) 0.0093(15) 1.0356(9) 0.153(5) Uani 1 1 d D U . . .
H62A H 0.689158 -0.004452 1.032344 0.183 Uiso 0.58(2) 1 calc R . P A 1
H62B H 0.601331 -0.038812 1.036935 0.183 Uiso 0.58(2) 1 calc R . P A 1
H62C H 0.680947 0.016372 1.046201 0.183 Uiso 0.42(2) 1 calc R . P A 2
H62D H 0.626911 -0.045741 1.030562 0.183 Uiso 0.42(2) 1 calc R . P A 2
C24 C 0.8574(12) 0.6839(16) 0.8215(9) 0.145(5) Uani 1 1 d D U . . .
H24A H 0.813585 0.706350 0.853039 0.174 Uiso 1 1 calc R . . C .
H24B H 0.856421 0.628961 0.821555 0.174 Uiso 1 1 calc R . . C .

loop_
_atom_site_aniso_label
_atom_site_aniso_U_11
_atom_site_aniso_U_22
_atom_site_aniso_U_33
_atom_site_aniso_U_23
_atom_site_aniso_U_13
_atom_site_aniso_U_12
C61 0.149(7) 0.150(7) 0.134(7) 0.002(6) -0.010(6) -0.025(6)
Sn1 0.0849(8) 0.0912(8) 0.0886(8) -0.0135(6) 0.0185(6) -0.0257(7)
Sn2 0.0745(7) 0.0709(7) 0.1102(9) -0.0289(6) 0.0044(6) -0.0089(6)
Sn3 0.0980(8) 0.0890(8) 0.0729(7) -0.0194(6) 0.0031(6) -0.0266(7)
Sn4 0.0852(8) 0.0702(7) 0.1057(9) -0.0176(6) -0.0082(6) -0.0162(6)
Sn5 0.0872(8) 0.0775(7) 0.0815(8) 0.0089(6) 0.0014(6) -0.0121(6)
Sn6 0.0950(8) 0.0580(6) 0.1000(9) -0.0169(6) 0.0099(6) -0.0236(6)
Sn7 0.0794(7) 0.0561(6) 0.0807(7) -0.0117(5) 0.0109(5) -0.0165(5)
Sn8 0.1152(9) 0.0624(6) 0.0849(8) -0.0006(6) -0.0111(7) -0.0229(6)
Sn9 0.0778(7) 0.0625(6) 0.0936(8) -0.0115(5) 0.0219(6) -0.0202(5)
Sn10 0.0526(5) 0.0628(6) 0.0659(6) -0.0041(4) 0.0108(4) -0.0180(4)
Sn11 0.0654(6) 0.0626(6) 0.0538(5) -0.0060(4) 0.0030(4) -0.0202(5)
Sn12 0.0788(6) 0.0474(5) 0.0730(7) -0.0033(4) 0.0164(5) -0.0190(5)
Sn13 0.0770(6) 0.0531(5) 0.0689(6) -0.0035(4) 0.0141(5) -0.0257(5)
Sn14 0.0625(5) 0.0711(6) 0.0599(6) -0.0167(4) 0.0124(4) -0.0342(5)
Sn15 0.0612(5) 0.0621(5) 0.0557(5) -0.0091(4) 0.0106(4) -0.0259(4)
Sn16 0.0684(6) 0.0725(6) 0.0686(6) -0.0175(5) 0.0089(4) -0.0371(5)
Sn17 0.0549(5) 0.0573(5) 0.0696(6) -0.0097(4) 0.0035(4) -0.0129(4)
Sn18 0.0636(6) 0.0895(8) 0.0700(7) 0.0113(5) -0.0017(5) -0.0147(5)
K1 0.0726(19) 0.074(2) 0.091(2) -0.0192(17) -0.0048(16) -0.0311(16)
K2 0.080(2) 0.102(2) 0.085(2) 0.0001(19) 0.0063(17) -0.0360(19)
K3 0.068(2) 0.0545(18) 0.169(3) 0.000(2) 0.010(2) -0.0181(16)
K4 0.118(3) 0.127(3) 0.109(3) 0.005(3) -0.018(2) -0.034(3)
O1 0.115(6) 0.113(7) 0.134(7) -0.020(7) -0.015(7) -0.021(6)
O1' 0.115(6) 0.113(7) 0.134(7) -0.020(7) -0.015(7) -0.021(6)
O2 0.113(6) 0.126(7) 0.135(7) -0.031(6) -0.015(6) -0.026(6)
O3 0.107(6) 0.117(7) 0.110(7) -0.024(6) 0.013(6) -0.040(6)
O4 0.113(7) 0.102(7) 0.126(8) -0.017(7) -0.030(7) -0.041(6)
O5 0.093(6) 0.105(7) 0.116(7) -0.017(6) 0.013(6) -0.047(6)
O6 0.091(5) 0.100(5) 0.116(6) -0.029(5) 0.016(5) -0.039(5)
O6' 0.091(5) 0.100(5) 0.116(6) -0.029(5) 0.016(5) -0.039(5)
O7 0.148(8) 0.145(8) 0.129(7) -0.005(7) 0.012(7) -0.022(7)
O8 0.149(8) 0.146(8) 0.147(8) -0.018(7) 0.010(7) -0.022(7)
O9 0.130(8) 0.130(8) 0.126(8) -0.013(7) -0.012(7) -0.004(8)
O10 0.121(7) 0.134(6) 0.129(7) 0.001(6) -0.003(6) -0.028(6)
O10' 0.121(7) 0.134(6) 0.129(7) 0.001(6) -0.003(6) -0.028(6)
O11 0.154(8) 0.142(8) 0.133(8) -0.009(7) 0.020(7) -0.012(8)
O12 0.152(8) 0.130(7) 0.112(7) 0.006(7) 0.009(7) -0.018(7)
O13 0.104(7) 0.104(7) 0.172(8) 0.000(7) -0.009(7) -0.009(6)
O14 0.104(6) 0.090(6) 0.183(7) -0.004(6) -0.004(6) -0.016(6)
O14' 0.104(6) 0.090(6) 0.183(7) -0.004(6) -0.004(6) -0.016(6)
O15 0.115(7) 0.077(6) 0.188(8) -0.028(6) -0.009(7) -0.034(6)
O16 0.114(6) 0.088(5) 0.169(6) -0.007(5) -0.006(5) -0.020(5)
O16' 0.114(6) 0.088(5) 0.169(6) -0.007(5) -0.006(5) -0.020(5)
O17 0.114(6) 0.085(6) 0.173(6) -0.007(5) -0.003(6) -0.023(5)
O17' 0.114(6) 0.085(6) 0.173(6) -0.007(5) -0.003(6) -0.023(5)
O18 0.133(8) 0.097(7) 0.187(9) -0.018(7) 0.007(8) -0.013(7)
O19 0.133(8) 0.141(8) 0.116(8) -0.001(7) -0.006(7) -0.031(7)
O20 0.152(9) 0.149(9) 0.123(8) -0.010(8) 0.006(8) -0.026(8)
O21 0.153(8) 0.152(8) 0.132(8) 0.007(8) -0.015(8) -0.012(8)
O22 0.147(9) 0.150(10) 0.107(8) -0.003(8) -0.011(8) -0.018(8)
O23 0.151(8) 0.165(8) 0.150(8) 0.013(8) -0.017(7) -0.042(7)
O24 0.153(9) 0.170(9) 0.155(9) 0.009(8) -0.016(8) -0.041(8)
N1 0.116(7) 0.109(7) 0.128(8) -0.006(7) -0.016(7) -0.042(7)
N2 0.087(5) 0.101(5) 0.113(5) -0.027(5) 0.011(5) -0.043(4)
N3 0.134(6) 0.124(6) 0.116(6) 0.000(6) 0.002(6) -0.030(6)
N4 0.144(9) 0.144(9) 0.139(9) -0.006(8) 0.011(8) -0.015(8)
N5 0.111(5) 0.085(5) 0.169(6) -0.007(5) -0.007(5) -0.020(5)
N2' 0.087(5) 0.101(5) 0.113(5) -0.027(5) 0.011(5) -0.043(4)
N3' 0.134(6) 0.124(6) 0.116(6) 0.000(6) 0.002(6) -0.030(6)
N5' 0.111(5) 0.085(5) 0.169(6) -0.007(5) -0.007(5) -0.020(5)
N6 0.121(7) 0.095(7) 0.193(8) -0.016(7) -0.004(7) -0.015(7)
N7 0.139(8) 0.142(9) 0.126(8) 0.000(8) -0.011(8) -0.044(8)
N8 0.148(6) 0.150(7) 0.133(6) 0.001(6) -0.010(6) -0.027(6)
N8' 0.148(6) 0.150(7) 0.133(6) 0.001(6) -0.010(6) -0.027(6)
C1 0.112(6) 0.110(6) 0.131(6) -0.019(6) -0.008(6) -0.035(6)
C1' 0.112(6) 0.110(6) 0.131(6) -0.019(6) -0.008(6) -0.035(6)
C2 0.122(7) 0.121(7) 0.138(7) -0.012(7) -0.011(7) -0.020(7)
C3 0.115(6) 0.114(6) 0.128(6) -0.023(6) -0.007(6) -0.025(6)
C3' 0.115(6) 0.114(6) 0.128(6) -0.023(6) -0.007(6) -0.025(6)
C4 0.117(7) 0.119(7) 0.132(7) -0.022(7) -0.006(7) -0.023(6)
C5 0.099(5) 0.107(5) 0.122(6) -0.028(5) -0.005(5) -0.036(5)
C6 0.095(5) 0.105(5) 0.119(5) -0.026(5) 0.005(5) -0.040(4)
C7 0.095(5) 0.104(5) 0.118(5) -0.025(5) 0.008(5) -0.038(5)
C8 0.094(5) 0.105(6) 0.117(6) -0.024(5) 0.008(5) -0.037(5)
C5' 0.099(5) 0.107(5) 0.122(6) -0.028(5) -0.005(5) -0.036(5)
C6' 0.095(5) 0.105(5) 0.119(5) -0.026(5) 0.005(5) -0.040(4)
C7' 0.095(5) 0.104(5) 0.118(5) -0.025(5) 0.008(5) -0.038(5)
C8' 0.094(5) 0.105(6) 0.117(6) -0.024(5) 0.008(5) -0.037(5)
C9 0.108(7) 0.116(7) 0.118(8) -0.024(7) 0.002(7) -0.028(7)
C10 0.103(7) 0.116(8) 0.116(8) -0.028(7) -0.001(7) -0.029(7)
C11 0.114(7) 0.117(7) 0.134(8) -0.028(7) -0.015(7) -0.040(7)
C12 0.114(7) 0.115(7) 0.136(7) -0.023(7) -0.015(6) -0.042(6)
C13 0.116(7) 0.108(7) 0.132(7) -0.021(7) -0.010(7) -0.041(6)
C14 0.113(7) 0.114(7) 0.128(7) -0.026(7) -0.009(6) -0.036(6)
C15 0.105(7) 0.111(7) 0.123(7) -0.025(7) 0.015(7) -0.031(7)
C16 0.096(5) 0.101(6) 0.118(6) -0.027(6) 0.012(5) -0.038(5)
C17 0.093(5) 0.100(5) 0.117(5) -0.028(5) 0.010(5) -0.040(4)
C18 0.093(4) 0.102(5) 0.117(5) -0.028(5) 0.007(4) -0.039(4)
C19 0.134(5) 0.125(6) 0.116(5) 0.000(5) 0.005(5) -0.028(5)
C20 0.135(6) 0.128(6) 0.114(6) -0.004(5) 0.006(6) -0.029(6)
C16' 0.096(5) 0.101(6) 0.118(6) -0.027(6) 0.012(5) -0.038(5)
C17' 0.093(5) 0.100(5) 0.117(5) -0.028(5) 0.010(5) -0.040(4)
C18' 0.093(4) 0.102(5) 0.117(5) -0.028(5) 0.007(4) -0.039(4)
C19' 0.134(5) 0.125(6) 0.116(5) 0.000(5) 0.005(5) -0.028(5)
C20' 0.135(6) 0.128(6) 0.114(6) -0.004(5) 0.006(6) -0.029(6)
C21 0.124(8) 0.133(8) 0.123(8) -0.011(7) 0.010(7) -0.030(7)
C22 0.131(7) 0.132(7) 0.121(7) -0.010(7) 0.008(7) -0.026(7)
C22' 0.131(7) 0.132(7) 0.121(7) -0.010(7) 0.008(7) -0.026(7)
C23 0.131(8) 0.131(8) 0.132(8) -0.016(8) 0.006(8) -0.022(8)
C25 0.137(9) 0.130(9) 0.129(9) -0.009(9) 0.007(9) -0.016(9)
C26 0.139(10) 0.129(10) 0.128(10) -0.013(9) 0.002(9) -0.020(9)
C27 0.130(9) 0.134(9) 0.129(9) -0.010(8) 0.002(8) -0.019(8)
C28 0.133(8) 0.132(8) 0.128(9) -0.013(8) -0.001(8) -0.035(8)
C29 0.133(7) 0.122(7) 0.126(7) -0.003(7) 0.009(7) -0.038(7)
C30 0.137(6) 0.125(6) 0.122(7) 0.004(6) 0.003(6) -0.033(6)
C31 0.134(5) 0.126(5) 0.116(5) 0.000(5) 0.004(5) -0.028(5)
C32 0.132(6) 0.123(6) 0.112(6) 0.003(6) 0.004(6) -0.032(6)
C31' 0.134(5) 0.126(5) 0.116(5) 0.000(5) 0.004(5) -0.028(5)
C32' 0.132(6) 0.123(6) 0.112(6) 0.003(6) 0.004(6) -0.032(6)
C33 0.138(7) 0.138(7) 0.117(7) 0.013(7) 0.014(7) -0.018(7)
C34 0.141(7) 0.128(7) 0.118(7) 0.001(7) 0.016(7) -0.014(7)
C35 0.137(8) 0.131(8) 0.123(7) 0.003(7) 0.014(7) -0.023(7)
C36 0.142(9) 0.131(9) 0.131(9) -0.005(8) 0.008(8) -0.017(8)
C34' 0.141(7) 0.128(7) 0.118(7) 0.001(7) 0.016(7) -0.014(7)
C35' 0.137(8) 0.131(8) 0.123(7) 0.003(7) 0.014(7) -0.023(7)
C37 0.109(5) 0.091(5) 0.172(6) -0.006(5) -0.006(5) -0.020(5)
C37' 0.109(5) 0.091(5) 0.172(6) -0.006(5) -0.006(5) -0.020(5)
C38 0.108(5) 0.093(5) 0.172(6) -0.006(5) -0.008(5) -0.019(5)
C39 0.104(6) 0.093(6) 0.177(7) -0.004(6) -0.008(6) -0.019(6)
C40 0.101(6) 0.089(6) 0.178(6) -0.007(6) -0.008(6) -0.022(5)
C38' 0.108(5) 0.093(5) 0.172(6) -0.006(5) -0.008(5) -0.019(5)
C39' 0.104(6) 0.093(6) 0.177(7) -0.004(6) -0.008(6) -0.019(6)
C40' 0.101(6) 0.089(6) 0.178(6) -0.007(6) -0.008(6) -0.022(5)
C41 0.112(7) 0.093(6) 0.188(7) -0.018(6) -0.008(7) -0.018(6)
C42 0.110(5) 0.092(5) 0.185(6) -0.015(5) -0.007(5) -0.018(5)
C43 0.112(6) 0.090(5) 0.185(6) -0.018(5) -0.005(5) -0.019(5)
C42' 0.110(5) 0.092(5) 0.185(6) -0.015(5) -0.007(5) -0.018(5)
C43' 0.112(6) 0.090(5) 0.185(6) -0.018(5) -0.005(5) -0.019(5)
C44 0.114(7) 0.086(7) 0.188(8) -0.017(7) -0.010(7) -0.024(6)
C45 0.100(7) 0.093(7) 0.176(8) -0.004(7) -0.001(7) -0.037(6)
C46 0.119(7) 0.090(7) 0.177(8) -0.017(7) -0.010(7) -0.028(6)
C47 0.110(5) 0.090(6) 0.171(6) -0.005(5) -0.004(5) -0.022(5)
C48 0.112(5) 0.091(5) 0.172(6) -0.005(5) -0.006(5) -0.019(5)
C47' 0.110(5) 0.090(6) 0.171(6) -0.005(5) -0.004(5) -0.022(5)
C48' 0.112(5) 0.091(5) 0.172(6) -0.005(5) -0.006(5) -0.019(5)
C49 0.112(6) 0.091(6) 0.171(7) -0.007(6) -0.003(6) -0.016(6)
C50 0.125(7) 0.091(6) 0.174(7) -0.011(6) -0.007(7) -0.015(6)
C51 0.115(7) 0.099(7) 0.179(8) 0.000(7) 0.008(8) -0.027(7)
C52 0.113(7) 0.085(7) 0.177(8) -0.012(7) -0.005(7) -0.033(7)
C53 0.121(7) 0.098(7) 0.183(8) -0.019(7) -0.004(7) -0.014(6)
C54 0.113(5) 0.091(5) 0.184(6) -0.016(5) -0.002(5) -0.018(5)
C54' 0.113(5) 0.091(5) 0.184(6) -0.016(5) -0.002(5) -0.018(5)
C55 0.139(9) 0.134(9) 0.130(9) 0.014(9) -0.006(9) -0.030(9)
C56 0.136(8) 0.127(8) 0.124(8) 0.004(7) -0.006(7) -0.039(7)
C56' 0.136(8) 0.127(8) 0.124(8) 0.004(7) -0.006(7) -0.039(7)
C57 0.139(10) 0.136(10) 0.129(10) -0.010(9) -0.009(9) -0.030(9)
C58 0.138(9) 0.144(10) 0.115(9) -0.004(9) 0.002(9) -0.026(9)
C59 0.143(5) 0.144(5) 0.133(5) -0.004(5) -0.008(5) -0.030(5)
C59' 0.143(5) 0.144(5) 0.133(5) -0.004(5) -0.008(5) -0.030(5)
C60 0.153(7) 0.155(7) 0.134(7) 0.001(7) -0.008(7) -0.025(7)
C61' 0.149(7) 0.150(7) 0.134(7) 0.002(6) -0.010(6) -0.025(6)
C63 0.154(9) 0.151(9) 0.127(9) -0.007(9) -0.016(9) -0.022(9)
C64 0.151(9) 0.143(10) 0.125(9) -0.003(9) -0.014(9) -0.024(9)
C65 0.146(9) 0.143(9) 0.127(9) 0.001(8) -0.011(8) -0.029(8)
C66 0.139(9) 0.149(9) 0.118(8) -0.001(8) -0.013(8) -0.035(8)
C67 0.144(8) 0.149(8) 0.131(8) 0.009(7) -0.004(7) -0.039(7)
C68 0.141(8) 0.156(8) 0.140(8) 0.008(8) -0.005(8) -0.040(8)
C69 0.142(6) 0.153(6) 0.139(6) 0.006(6) -0.010(6) -0.037(6)
C70 0.143(7) 0.156(7) 0.140(7) 0.003(6) -0.014(6) -0.036(6)
C71 0.146(6) 0.155(6) 0.138(6) 0.001(6) -0.015(6) -0.032(6)
C69' 0.142(6) 0.153(6) 0.139(6) 0.006(6) -0.010(6) -0.037(6)
C70' 0.143(7) 0.156(7) 0.140(7) 0.003(6) -0.014(6) -0.036(6)
C71' 0.146(6) 0.155(6) 0.138(6) 0.001(6) -0.015(6) -0.032(6)
C72 0.153(8) 0.154(8) 0.138(8) 0.006(8) -0.010(8) -0.030(8)
C62 0.159(9) 0.151(9) 0.141(9) 0.006(9) -0.014(9) -0.025(9)
C24 0.148(9) 0.140(9) 0.139(9) -0.014(9) 0.005(9) -0.024(9)

loop_
_atom_type_symbol
_atom_type_description
_atom_type_scat_dispersion_real
_atom_type_scat_dispersion_imag
_atom_type_scat_source
C C 0.0181 0.0091 'International Tables Vol C Tables 4.2.6.8 and 6.1.1.4'
H H 0.0000 0.0000 'International Tables Vol C Tables 4.2.6.8 and 6.1.1.4'
K K 0.3868 1.0657 'International Tables Vol C Tables 4.2.6.8 and 6.1.1.4'
N N 0.0311 0.0180 'International Tables Vol C Tables 4.2.6.8 and 6.1.1.4'
O O 0.0492 0.0322 'International Tables Vol C Tables 4.2.6.8 and 6.1.1.4'
Sn Sn 0.0259 5.4591 'International Tables Vol C Tables 4.2.6.8 and 6.1.1.4'

loop_
_geom_angle_atom_site_label_1
_geom_angle_atom_site_label_2
_geom_angle_atom_site_label_3
_geom_angle
_geom_angle_site_symmetry_1
_geom_angle_site_symmetry_3
_geom_angle_publ_flag
H61A C61 H61B 108.3 . . ?
N8 C61 H61A 109.9 . . ?
N8 C61 H61B 109.9 . . ?
N8 C61 C62 109(3) . . ?
C62 C61 H61A 109.9 . . ?
C62 C61 H61B 109.9 . . ?
Sn2 Sn1 Sn7 86.97(4) . . ?
Sn3 Sn1 Sn2 61.25(4) . . ?
Sn3 Sn1 Sn4 108.96(5) . . ?
Sn3 Sn1 Sn5 60.02(4) . . ?
Sn3 Sn1 Sn7 89.27(4) . . ?
Sn4 Sn1 Sn2 58.55(4) . . ?
Sn4 Sn1 Sn5 107.47(5) . . ?
Sn4 Sn1 Sn7 54.51(4) . . ?
Sn5 Sn1 Sn2 107.16(4) . . ?
Sn5 Sn1 Sn7 54.04(4) . . ?
Sn1 Sn2 Sn3 58.16(4) . . ?
Sn1 Sn2 Sn8 93.65(4) . . ?
Sn3 Sn2 Sn8 92.43(4) . . ?
Sn4 Sn2 Sn1 59.57(4) . . ?
Sn4 Sn2 Sn3 107.27(5) . . ?
Sn4 Sn2 Sn6 112.41(5) . . ?
Sn4 Sn2 Sn8 58.43(4) . . ?
Sn6 Sn2 Sn1 107.00(5) . . ?
Sn6 Sn2 Sn3 58.68(4) . . ?
Sn6 Sn2 Sn8 57.10(4) . . ?
Sn1 Sn3 Sn2 60.59(4) . . ?
Sn1 Sn3 Sn5 60.92(4) . . ?
Sn5 Sn3 Sn2 107.34(5) . . ?
Sn6 Sn3 Sn1 109.13(5) . . ?
Sn6 Sn3 Sn2 58.83(4) . . ?
Sn6 Sn3 Sn5 107.92(5) . . ?
Sn1 Sn4 Sn8 99.29(5) . . ?
Sn2 Sn4 Sn1 61.88(4) . . ?
Sn2 Sn4 Sn8 65.27(4) . . ?
Sn7 Sn4 Sn1 68.40(4) . . ?
Sn7 Sn4 Sn2 96.99(5) . . ?
Sn7 Sn4 Sn8 62.77(4) . . ?
Sn3 Sn5 Sn1 59.06(4) . . ?
Sn7 Sn5 Sn1 67.79(4) . . ?
Sn7 Sn5 Sn3 97.10(5) . . ?
Sn7 Sn5 Sn9 62.43(4) . . ?
Sn9 Sn5 Sn1 99.53(5) . . ?
Sn9 Sn5 Sn3 69.27(4) . . ?
Sn2 Sn6 Sn8 65.85(4) . . ?
Sn3 Sn6 Sn2 62.49(4) . . ?
Sn3 Sn6 Sn8 100.21(4) . . ?
Sn9 Sn6 Sn2 99.80(4) . . ?
Sn9 Sn6 Sn3 70.11(4) . . ?
Sn9 Sn6 Sn8 63.95(4) . . ?
Sn4 Sn7 Sn1 57.09(4) . . ?
Sn4 Sn7 Sn8 60.66(4) . . ?
Sn4 Sn7 Sn9 111.84(4) . . ?
Sn4 Sn7 Sn10 125.58(5) . . ?
Sn5 Sn7 Sn1 58.17(4) . . ?
Sn5 Sn7 Sn4 114.05(5) . . ?
Sn5 Sn7 Sn8 110.66(5) . . ?
Sn5 Sn7 Sn9 59.88(4) . . ?
Sn5 Sn7 Sn10 119.01(5) . . ?
Sn8 Sn7 Sn1 91.48(4) . . ?
Sn9 Sn7 Sn1 92.31(4) . . ?
Sn9 Sn7 Sn8 61.54(4) . . ?
Sn10 Sn7 Sn1 158.44(4) . . ?
Sn10 Sn7 Sn8 108.38(4) . . ?
Sn10 Sn7 Sn9 104.34(4) . . ?
Sn4 Sn8 Sn2 56.30(4) . . ?
Sn4 Sn8 Sn7 56.57(4) . . ?
Sn4 Sn8 Sn9 105.83(5) . . ?
Sn6 Sn8 Sn2 57.04(4) . . ?
Sn6 Sn8 Sn4 110.35(5) . . ?
Sn6 Sn8 Sn7 103.98(5) . . ?
Sn6 Sn8 Sn9 57.66(4) . . ?
Sn7 Sn8 Sn2 87.91(4) . . ?
Sn7 Sn8 Sn9 58.40(4) . . ?
Sn9 Sn8 Sn2 90.66(4) . . ?
Sn5 Sn9 Sn7 57.68(4) . . ?
Sn5 Sn9 Sn8 107.66(4) . . ?
Sn5 Sn9 Sn12 113.88(4) . . ?
Sn6 Sn9 Sn5 109.70(5) . . ?
Sn6 Sn9 Sn7 105.89(5) . . ?
Sn6 Sn9 Sn8 58.39(4) . . ?
Sn6 Sn9 Sn12 125.61(5) . . ?
Sn7 Sn9 Sn8 60.06(4) . . ?
Sn7 Sn9 Sn12 73.63(4) . . ?
Sn8 Sn9 Sn12 78.23(4) . . ?
Sn7 Sn10 Sn11 82.89(4) . . ?
Sn7 Sn10 Sn12 77.30(3) . . ?
Sn12 Sn10 Sn11 60.92(3) . . ?
Sn13 Sn10 Sn7 123.29(4) . . ?
Sn13 Sn10 Sn11 58.10(3) . . ?
Sn13 Sn10 Sn12 109.98(4) . . ?
Sn13 Sn10 Sn18 107.05(4) . 2_656 ?
Sn18 Sn10 Sn7 123.61(4) 2_656 . ?
Sn18 Sn10 Sn11 106.42(3) 2_656 . ?
Sn18 Sn10 Sn12 62.00(3) 2_656 . ?
Sn10 Sn11 Sn17 93.34(3) . 2_656 ?
Sn12 Sn11 Sn10 57.96(3) . . ?
Sn12 Sn11 Sn17 94.96(3) . 2_656 ?
Sn13 Sn11 Sn10 58.60(3) . . ?
Sn13 Sn11 Sn12 107.90(4) . . ?
Sn13 Sn11 Sn16 113.31(4) . 2_656 ?
Sn13 Sn11 Sn17 58.86(3) . 2_656 ?
Sn16 Sn11 Sn10 106.67(4) 2_656 . ?
Sn16 Sn11 Sn12 59.84(3) 2_656 . ?
Sn16 Sn11 Sn17 57.96(3) 2_656 2_656 ?
Sn10 Sn12 Sn9 99.28(3) . . ?
Sn10 Sn12 Sn11 61.13(3) . . ?
Sn10 Sn12 Sn16 107.70(4) . 2_656 ?
Sn10 Sn12 Sn18 58.52(3) . 2_656 ?
Sn11 Sn12 Sn9 78.79(4) . . ?
Sn16 Sn12 Sn9 103.33(4) 2_656 . ?
Sn16 Sn12 Sn11 57.93(3) 2_656 . ?
Sn16 Sn12 Sn18 103.94(4) 2_656 2_656 ?
Sn18 Sn12 Sn9 149.14(4) 2_656 . ?
Sn18 Sn12 Sn11 104.02(4) 2_656 . ?
Sn10 Sn13 Sn17 99.69(3) . 2_656 ?
Sn11 Sn13 Sn10 63.30(3) . . ?
Sn11 Sn13 Sn17 64.52(3) . 2_656 ?
Sn14 Sn13 Sn10 70.94(4) . . ?
Sn14 Sn13 Sn11 98.22(3) . . ?
Sn14 Sn13 Sn17 61.47(3) . 2_656 ?
Sn13 Sn14 Sn15 128.99(5) . . ?
Sn13 Sn14 Sn15 110.09(4) . 2_656 ?
Sn13 Sn14 Sn17 61.01(3) . 2_656 ?
Sn13 Sn14 Sn18 109.41(4) . 2_656 ?
Sn15 Sn14 Sn15 94.99(3) . 2_656 ?
Sn15 Sn14 Sn17 98.25(4) . 2_656 ?
Sn15 Sn14 Sn17 61.42(3) 2_656 2_656 ?
Sn15 Sn14 Sn18 121.57(4) . 2_656 ?
Sn18 Sn14 Sn15 59.30(3) 2_656 2_656 ?
Sn18 Sn14 Sn17 109.16(4) 2_656 2_656 ?
Sn14 Sn15 Sn14 85.00(3) . 2_656 ?
Sn14 Sn15 Sn17 60.04(3) 2_656 . ?
Sn14 Sn15 Sn17 93.27(4) . . ?
Sn14 Sn15 Sn18 115.82(4) . . ?
Sn16 Sn15 Sn14 131.49(4) . . ?
Sn16 Sn15 Sn14 109.09(4) . 2_656 ?
Sn16 Sn15 Sn17 59.86(3) . . ?
Sn16 Sn15 Sn18 111.00(4) . . ?
Sn18 Sn15 Sn14 59.45(3) . 2_656 ?
Sn18 Sn15 Sn17 108.17(3) . . ?
Sn11 Sn16 Sn12 62.23(3) 2_656 2_656 ?
Sn11 Sn16 Sn17 64.74(3) 2_656 . ?
Sn15 Sn16 Sn11 98.41(3) . 2_656 ?
Sn15 Sn16 Sn12 71.69(4) . 2_656 ?
Sn15 Sn16 Sn17 62.95(3) . . ?
Sn17 Sn16 Sn12 100.76(3) . 2_656 ?
Sn13 Sn17 Sn11 56.62(3) 2_656 2_656 ?
Sn13 Sn17 Sn14 57.53(3) 2_656 2_656 ?
Sn13 Sn17 Sn15 105.00(4) 2_656 . ?
Sn14 Sn17 Sn11 90.81(3) 2_656 2_656 ?
Sn14 Sn17 Sn15 58.54(3) 2_656 . ?
Sn15 Sn17 Sn11 90.34(3) . 2_656 ?
Sn16 Sn17 Sn11 57.29(3) . 2_656 ?
Sn16 Sn17 Sn13 110.59(4) . 2_656 ?
Sn16 Sn17 Sn14 105.66(4) . 2_656 ?
Sn16 Sn17 Sn15 57.19(3) . . ?
Sn10 Sn18 Sn12 59.48(3) 2_656 2_656 ?
Sn14 Sn18 Sn10 70.54(3) 2_656 2_656 ?
Sn14 Sn18 Sn12 99.99(4) 2_656 2_656 ?
Sn15 Sn18 Sn10 99.89(4) . 2_656 ?
Sn15 Sn18 Sn12 70.58(4) . 2_656 ?
Sn15 Sn18 Sn14 61.26(3) . 2_656 ?
O1 K1 O6 102.6(9) . . ?
O1 K1 N1 63.1(5) . . ?
O1 K1 N2 111.0(7) . . ?
O1' K1 N1 56.3(7) . . ?
O1' K1 N2' 125.1(9) . . ?
O1' K1 C3' 23.2(6) . . ?
O2 K1 O1 55.6(5) . . ?
O2 K1 O1' 61.8(7) . . ?
O2 K1 O4 132.8(5) . . ?
O2 K1 O5 124.3(5) . . ?
O2 K1 O6 81.2(6) . . ?
O2 K1 N1 118.0(5) . . ?
O2 K1 N2 55.7(6) . . ?
O2 K1 N2' 63.8(8) . . ?
O2 K1 C3' 41.2(5) . . ?
O3 K1 O1 147.1(7) . . ?
O3 K1 O1' 137.9(7) . . ?
O3 K1 O2 107.0(5) . . ?
O3 K1 O4 59.5(4) . . ?
O3 K1 O5 119.6(4) . . ?
O3 K1 O6 101.5(6) . . ?
O3 K1 N1 119.9(4) . . ?
O3 K1 N2 63.2(6) . . ?
O3 K1 N2' 55.7(8) . . ?
O3 K1 C3' 139.8(9) . . ?
O4 K1 O1 109.2(7) . . ?
O4 K1 O1' 96.9(8) . . ?
O4 K1 O6 142.9(7) . . ?
O4 K1 N1 60.9(4) . . ?
O4 K1 N2 121.0(7) . . ?
O4 K1 N2' 114.5(8) . . ?
O4 K1 C3' 118.4(8) . . ?
O5 K1 O1 91.6(6) . . ?
O5 K1 O1' 96.4(6) . . ?
O5 K1 O4 98.0(4) . . ?
O5 K1 O6 62.0(5) . . ?
O5 K1 N1 62.7(4) . . ?
O5 K1 N2 121.8(7) . . ?
O5 K1 N2' 120.4(8) . . ?
O5 K1 C3' 100.7(9) . . ?
O6 K1 N1 122.0(5) . . ?
O6 K1 N2 61.0(7) . . ?
O6' K1 O1' 133.4(12) . . ?
O6' K1 O2 96.6(8) . . ?
O6' K1 O3 86.1(8) . . ?
O6' K1 O4 124.3(9) . . ?
O6' K1 O5 60.4(6) . . ?
O6' K1 N1 123.1(6) . . ?
O6' K1 N2' 59.9(9) . . ?
O6' K1 C3' 116.0(13) . . ?
N1 K1 C3' 77.4(5) . . ?
N2 K1 N1 173.4(7) . . ?
N2' K1 N1 175.3(8) . . ?
N2' K1 C3' 104.9(8) . . ?
O7 K2 O8 64.1(6) . . ?
O7 K2 O9 126.1(5) . . ?
O7 K2 O10 108.4(13) . . ?
O7 K2 O10' 110(2) . . ?
O7 K2 O11 123.4(6) . . ?
O7 K2 O12 93.5(6) . . ?
O7 K2 N3 64.1(6) . . ?
O7 K2 N4 119.9(6) . . ?
O8 K2 O9 95.7(5) . . ?
O8 K2 N3 127.2(5) . . ?
O8 K2 N4 56.8(5) . . ?
O9 K2 N3 122.9(5) . . ?
O9 K2 N4 54.9(5) . . ?
O10 K2 O8 143.3(10) . . ?
O10 K2 O9 58.2(5) . . ?
O10 K2 N3 65.4(6) . . ?
O10 K2 N4 111.7(7) . . ?
O10' K2 O8 144.9(17) . . ?
O10' K2 O9 58.0(6) . . ?
O11 K2 O8 79.9(6) . . ?
O11 K2 O9 98.2(5) . . ?
O11 K2 O10 125.6(14) . . ?
O11 K2 O10' 123(3) . . ?
O11 K2 N3 122.3(6) . . ?
O11 K2 N4 56.5(5) . . ?
O12 K2 O8 112.3(5) . . ?
O12 K2 O9 139.2(5) . . ?
O12 K2 O10 103.8(9) . . ?
O12 K2 O10' 102.5(15) . . ?
O12 K2 O11 60.7(5) . . ?
O12 K2 N3 61.8(6) . . ?
O12 K2 N4 117.2(5) . . ?
N3 K2 N4 176.0(5) . . ?
N3' K2 O7 68.9(9) . . ?
N3' K2 O8 131.9(8) . . ?
N3' K2 O9 120.7(8) . . ?
N3' K2 O10' 63.2(10) . . ?
N3' K2 O11 120.0(11) . . ?
N3' K2 O12 60.0(10) . . ?
O13 K3 N5 55.0(5) . . ?
O13 K3 N5' 58.6(10) . . ?
O14 K3 O13 58.3(6) . . ?
O14 K3 N5 112.9(6) . . ?
O14 K3 N6 61.9(6) . . ?
O14' K3 O13 60.4(11) . . ?
O14' K3 O15 111.3(10) . . ?
O14' K3 O16' 158.0(18) . . ?
O14' K3 O17' 120.7(14) . . ?
O14' K3 O18 84.3(14) . . ?
O14' K3 N5' 118.9(14) . . ?
O14' K3 N6 59.6(10) . . ?
O15 K3 O13 138.3(5) . . ?
O15 K3 O14 102.8(6) . . ?
O15 K3 O16 61.5(5) . . ?
O15 K3 O16' 61.5(7) . . ?
O15 K3 O17' 120.6(8) . . ?
O15 K3 O18 97.7(5) . . ?
O15 K3 N5 121.4(5) . . ?
O15 K3 N5' 116.7(11) . . ?
O15 K3 N6 63.0(5) . . ?
O16 K3 O13 96.3(6) . . ?
O16 K3 O14 123.5(7) . . ?
O16 K3 N5 60.2(6) . . ?
O16 K3 N6 123.7(5) . . ?
O16' K3 O13 109.6(13) . . ?
O16' K3 O17' 77.7(10) . . ?
O16' K3 N5' 57.3(14) . . ?
O17 K3 O13 90.3(5) . . ?
O17 K3 O14 128.8(7) . . ?
O17 K3 O15 125.1(6) . . ?
O17 K3 O16 97.1(6) . . ?
O17 K3 O18 62.2(5) . . ?
O17 K3 N5 58.9(5) . . ?
O17 K3 N6 122.2(6) . . ?
O17' K3 O13 93.7(7) . . ?
O17' K3 N5' 59.8(5) . . ?
O18 K3 O13 120.1(5) . . ?
O18 K3 O14 97.4(6) . . ?
O18 K3 O16 136.4(6) . . ?
O18 K3 O16' 116.6(13) . . ?
O18 K3 O17' 63.1(5) . . ?
O18 K3 N5 120.6(5) . . ?
O18 K3 N5' 122.4(6) . . ?
O18 K3 N6 60.0(5) . . ?
N6 K3 O13 119.6(5) . . ?
N6 K3 O16' 123.1(9) . . ?
N6 K3 O17' 122.7(6) . . ?
N6 K3 N5 174.5(6) . . ?
N6 K3 N5' 177.4(6) . . ?
O19 K4 O20 61.0(5) . . ?
O19 K4 O21 125.5(5) . . ?
O19 K4 O22 100.6(5) . . ?
O19 K4 O23 134.7(6) . . ?
O19 K4 O24 97.9(6) . . ?
O19 K4 N7 59.9(5) . . ?
O19 K4 N8 120.4(6) . . ?
O19 K4 N8' 121.2(6) . . ?
O20 K4 O22 134.8(6) . . ?
O20 K4 O23 97.4(6) . . ?
O20 K4 N7 121.0(5) . . ?
O20 K4 N8' 61.1(6) . . ?
O21 K4 O20 95.1(5) . . ?
O21 K4 O22 60.6(5) . . ?
O21 K4 O23 93.6(6) . . ?
O21 K4 N7 119.5(5) . . ?
O21 K4 N8' 52.3(7) . . ?
O22 K4 O23 120.0(6) . . ?
O22 K4 N7 59.6(5) . . ?
O22 K4 N8' 112.6(7) . . ?
O23 K4 N7 123.5(5) . . ?
O23 K4 N8' 62.6(6) . . ?
O24 K4 O20 125.9(6) . . ?
O24 K4 O21 132.2(6) . . ?
O24 K4 O22 95.8(6) . . ?
O24 K4 O23 61.1(5) . . ?
O24 K4 N7 62.9(5) . . ?
O24 K4 N8' 123.7(6) . . ?
N7 K4 N8' 171.4(7) . . ?
N8 K4 O20 59.4(6) . . ?
N8 K4 O21 58.9(9) . . ?
N8 K4 O22 118.9(8) . . ?
N8 K4 O23 57.6(7) . . ?
N8 K4 O24 118.4(8) . . ?
N8 K4 N7 178.3(9) . . ?
C2 O1 K1 112.5(19) . . ?
C2 O1 C3 115(2) . . ?
C3 O1 K1 110(2) . . ?
C2 O1' K1 115(2) . . ?
C2 O1' C3' 99(2) . . ?
C3' O1' K1 107(3) . . ?
C4 O2 K1 126.5(12) . . ?
C4 O2 C5 86.0(19) . . ?
C4 O2 C5' 114(2) . . ?
C5 O2 K1 142.9(18) . . ?
C5' O2 K1 119(2) . . ?
C8 O3 K1 115.4(19) . . ?
C8' O3 K1 131.2(19) . . ?
C9 O3 K1 118.3(12) . . ?
C9 O3 C8 107.9(18) . . ?
C9 O3 C8' 109(2) . . ?
C10 O4 K1 115.7(13) . . ?
C10 O4 C11 104.1(15) . . ?
C11 O4 K1 117.5(12) . . ?
C14 O5 K1 110.4(11) . . ?
C15 O5 K1 107.1(11) . . ?
C15 O5 C14 107.4(16) . . ?
C16 O6 K1 101.4(18) . . ?
C16 O6 C17 126(3) . . ?
C17 O6 K1 105(2) . . ?
C16' O6' K1 126.8(19) . . ?
C17' O6' K1 124(3) . . ?
C17' O6' C16' 104(3) . . ?
C20 O7 K2 114(2) . . ?
C20 O7 C21 119(2) . . ?
C20' O7 K2 123(3) . . ?
C20' O7 C21 104(2) . . ?
C21 O7 K2 110.4(14) . . ?
C22 O8 K2 106.2(18) . . ?
C22' O8 K2 112(2) . . ?
C23 O8 K2 117.7(15) . . ?
C23 O8 C22 108.7(18) . . ?
C23 O8 C22' 127(3) . . ?
C26 O9 K2 120.1(19) . . ?
C27 O9 K2 111.5(15) . . ?
C27 O9 C26 108.8(18) . . ?
C28 O10 K2 122(3) . . ?
C28 O10 C29 102.2(16) . . ?
C29 O10 K2 125(3) . . ?
C28 O10' K2 118(5) . . ?
C28 O10' C29 101.9(16) . . ?
C29 O10' K2 121(6) . . ?
C34 O11 K2 111.2(19) . . ?
C34 O11 C35 101.6(19) . . ?
C35 O11 K2 117.9(19) . . ?
C34' O11 K2 128(3) . . ?
C34' O11 C35' 71(4) . . ?
C35' O11 K2 112(3) . . ?
C32 O12 K2 117.2(17) . . ?
C32 O12 C33 125.4(19) . . ?
C32' O12 K2 98(4) . . ?
C32' O12 C33 118(3) . . ?
C33 O12 K2 106.8(14) . . ?
C38 O13 K3 120.4(16) . . ?
C39 O13 K3 124.5(19) . . ?
C39 O13 C38 100(2) . . ?
C38' O13 K3 85(3) . . ?
C38' O13 C39' 155(5) . . ?
C39' O13 K3 90(4) . . ?
C40 O14 K3 111.9(19) . . ?
C40 O14 C41 113(2) . . ?
C41 O14 K3 114.5(17) . . ?
C40' O14' K3 135(3) . . ?
C41 O14' K3 128(3) . . ?
C41 O14' C40' 87(4) . . ?
C44 O15 K3 113.1(12) . . ?
C46 O15 K3 113.0(12) . . ?
C46 O15 C44 108.9(13) . . ?
C45 O16 K3 111.2(14) . . ?
C47 O16 K3 122.5(18) . . ?
C47 O16 C45 109.3(19) . . ?
C45 O16' K3 109(3) . . ?
C45 O16' C48' 139(5) . . ?
C47' O16' K3 112(5) . . ?
C47' O16' C45 88(4) . . ?
C47' O16' C48' 52(3) . . ?
C48' O16' K3 95(3) . . ?
C50 O17 K3 121.1(16) . . ?
C50 O17 C51 106.3(19) . . ?
C51 O17 K3 116.2(16) . . ?
C50 O17' K3 106(3) . . ?
C50 O17' C51 106(2) . . ?
C51 O17' K3 102(3) . . ?
C52 O18 K3 112.8(15) . . ?
C53 O18 K3 116.5(16) . . ?
C53 O18 C52 115(2) . . ?
C56 O19 K4 125(4) . . ?
C56' O19 K4 129(5) . . ?
C57 O19 K4 121.3(13) . . ?
C57 O19 C56 107(2) . . ?
C57 O19 C56' 106(2) . . ?
C58 O20 K4 107.8(14) . . ?
C58 O20 C59' 113.2(18) . . ?
C59 O20 K4 117(10) . . ?
C59 O20 C58 113.2(17) . . ?
C59' O20 K4 117(10) . . ?
C63 O21 K4 112.4(15) . . ?
C63 O21 C62 109.3(19) . . ?
C62 O21 K4 118.7(17) . . ?
C64 O22 K4 108.2(14) . . ?
C65 O22 K4 113.0(16) . . ?
C65 O22 C64 106.1(16) . . ?
C70 O23 K4 107(2) . . ?
C70 O23 C71 118(2) . . ?
C71 O23 K4 119(2) . . ?
C70' O23 K4 97(3) . . ?
C70' O23 C71' 101(3) . . ?
C71' O23 K4 100(3) . . ?
C68 O24 K4 112.1(15) . . ?
C68 O24 C69 116(2) . . ?
C68 O24 C69' 128(4) . . ?
C69 O24 K4 119(2) . . ?
C69' O24 K4 110(3) . . ?
C1 N1 K1 105.5(17) . . ?
C1' N1 K1 117.0(14) . . ?
C12 N1 K1 110.9(11) . . ?
C12 N1 C1 91.3(15) . . ?
C12 N1 C1' 115(3) . . ?
C12 N1 C13 118.5(17) . . ?
C13 N1 K1 109.6(11) . . ?
C13 N1 C1 119(2) . . ?
C13 N1 C1' 83(2) . . ?
C6 N2 K1 105(2) . . ?
C7 N2 K1 107(2) . . ?
C7 N2 C6 114(3) . . ?
C7 N2 C18 115(3) . . ?
C18 N2 K1 110(2) . . ?
C18 N2 C6 106(3) . . ?
C19 N3 K2 109.6(18) . . ?
C19 N3 C31 111.5(10) . . ?
C30 N3 K2 98.0(15) . . ?
C30 N3 C19 110.9(10) . . ?
C30 N3 C31 120(2) . . ?
C31 N3 K2 105.3(19) . . ?
C25 N4 K2 109.0(16) . . ?
C25 N4 C36 113.0(10) . . ?
C36 N4 K2 106.1(16) . . ?
C24 N4 K2 102.0(13) . . ?
C24 N4 C25 113.3(10) . . ?
C24 N4 C36 112.6(10) . . ?
C37 N5 K3 118.9(16) . . ?
C37 N5 C49 113(2) . . ?
C48 N5 K3 110(2) . . ?
C48 N5 C37 109(2) . . ?
C48 N5 C49 101(2) . . ?
C49 N5 K3 103.1(18) . . ?
C6' N2' K1 103(2) . . ?
C7' N2' K1 119(3) . . ?
C7' N2' C6' 115(3) . . ?
C18' N2' K1 113(3) . . ?
C18' N2' C6' 111(4) . . ?
C18' N2' C7' 96(4) . . ?
C19' N3' K2 95(3) . . ?
C19' N3' C31' 111.6(11) . . ?
C30 N3' K2 120(3) . . ?
C30 N3' C19' 112.1(11) . . ?
C30 N3' C31' 99(4) . . ?
C31' N3' K2 120(4) . . ?
C37' N5' K3 56(4) . . ?
C48' N5' K3 89(5) . . ?
C48' N5' C37' 124(6) . . ?
C49 N5' K3 98(4) . . ?
C49 N5' C37' 63(3) . . ?
C49 N5' C48' 86(3) . . ?
C42 N6 K3 108.2(18) . . ?
C43 N6 K3 110.1(15) . . ?
C43 N6 C42 103.8(19) . . ?
C42' N6 K3 122.6(17) . . ?
C42' N6 C54' 117(4) . . ?
C43' N6 K3 118.7(14) . . ?
C43' N6 C42' 91(4) . . ?
C43' N6 C54' 79(5) . . ?
C54 N6 K3 112.4(17) . . ?
C54 N6 C42 117(2) . . ?
C54 N6 C43 105(2) . . ?
C54' N6 K3 116(4) . . ?
C55 N7 K4 108.9(13) . . ?
C55 N7 C66 109.8(19) . . ?
C55 N7 C67 113.2(19) . . ?
C66 N7 K4 110.4(14) . . ?
C67 N7 K4 105.1(14) . . ?
C67 N7 C66 109.5(19) . . ?
C61 N8 K4 124(2) . . ?
C61 N8 C60 96(2) . . ?
C61 N8 C72 81(3) . . ?
C60 N8 K4 120.3(18) . . ?
C60 N8 C72 103(2) . . ?
C72 N8 K4 124.6(18) . . ?
C60 N8' K4 98(3) . . ?
C60 N8' C61' 114(3) . . ?
C60 N8' C72 102(2) . . ?
C61' N8' K4 105(4) . . ?
C72 N8' K4 101(3) . . ?
C72 N8' C61' 131(4) . . ?
N1 C1 H1A 109.7 . . ?
N1 C1 H1B 109.7 . . ?
N1 C1 C2 109.9(18) . . ?
H1A C1 H1B 108.2 . . ?
C2 C1 H1A 109.7 . . ?
C2 C1 H1B 109.7 . . ?
N1 C1' H1'A 109.6 . . ?
N1 C1' H1'B 109.6 . . ?
N1 C1' C2 110.1(19) . . ?
H1'A C1' H1'B 108.1 . . ?
C2 C1' H1'A 109.6 . . ?
C2 C1' H1'B 109.6 . . ?
O1 C2 C1 109(2) . . ?
O1 C2 H2A 109.9 . . ?
O1 C2 H2B 109.9 . . ?
O1' C2 C1' 115(2) . . ?
C1 C2 H2A 109.9 . . ?
C1 C2 H2B 109.9 . . ?
H2A C2 H2B 108.3 . . ?
O1 C3 H3A 111.2 . . ?
O1 C3 H3B 111.2 . . ?
O1 C3 C4 103.0(19) . . ?
H3A C3 H3B 109.1 . . ?
C4 C3 H3A 111.2 . . ?
C4 C3 H3B 111.2 . . ?
K1 C3' H3'A 147.0 . . ?
K1 C3' H3'B 101.6 . . ?
O1' C3' K1 49(2) . . ?
O1' C3' H3'A 104.9 . . ?
O1' C3' H3'B 104.9 . . ?
O1' C3' C4 130(3) . . ?
H3'A C3' H3'B 105.8 . . ?
C4 C3' K1 85(2) . . ?
C4 C3' H3'A 104.9 . . ?
C4 C3' H3'B 104.9 . . ?
O2 C4 C3 109(2) . . ?
O2 C4 C3' 105(2) . . ?
O2 C4 H4A 109.9 . . ?
O2 C4 H4B 109.9 . . ?
C3 C4 H4A 109.9 . . ?
C3 C4 H4B 109.9 . . ?
H4A C4 H4B 108.3 . . ?
O2 C5 H5A 114.3 . . ?
O2 C5 H5B 114.3 . . ?
O2 C5 C6 86(2) . . ?
H5A C5 H5B 111.4 . . ?
C6 C5 H5A 114.3 . . ?
C6 C5 H5B 114.3 . . ?
N2 C6 C5 127(3) . . ?
N2 C6 H6A 105.6 . . ?
N2 C6 H6B 105.6 . . ?
C5 C6 H6A 105.6 . . ?
C5 C6 H6B 105.6 . . ?
H6A C6 H6B 106.1 . . ?
N2 C7 H7A 107.7 . . ?
N2 C7 H7B 107.7 . . ?
N2 C7 C8 118(3) . . ?
H7A C7 H7B 107.1 . . ?
C8 C7 H7A 107.7 . . ?
C8 C7 H7B 107.7 . . ?
O3 C8 C7 105(2) . . ?
O3 C8 H8A 110.7 . . ?
O3 C8 H8B 110.7 . . ?
C7 C8 H8A 110.7 . . ?
C7 C8 H8B 110.7 . . ?
H8A C8 H8B 108.8 . . ?
O2 C5' H5'A 108.3 . . ?
O2 C5' H5'B 108.3 . . ?
O2 C5' C6' 116(3) . . ?
H5'A C5' H5'B 107.4 . . ?
C6' C5' H5'A 108.3 . . ?
C6' C5' H5'B 108.3 . . ?
N2' C6' C5' 114(4) . . ?
N2' C6' H6'A 108.8 . . ?
N2' C6' H6'B 108.8 . . ?
C5' C6' H6'A 108.8 . . ?
C5' C6' H6'B 108.8 . . ?
H6'A C6' H6'B 107.7 . . ?
N2' C7' H7'A 110.6 . . ?
N2' C7' H7'B 110.6 . . ?
N2' C7' C8' 106(3) . . ?
H7'A C7' H7'B 108.8 . . ?
C8' C7' H7'A 110.6 . . ?
C8' C7' H7'B 110.6 . . ?
O3 C8' C7' 111(3) . . ?
O3 C8' H8'A 109.4 . . ?
O3 C8' H8'B 109.4 . . ?
C7' C8' H8'A 109.4 . . ?
C7' C8' H8'B 109.4 . . ?
H8'A C8' H8'B 108.0 . . ?
O3 C9 H9A 109.2 . . ?
O3 C9 H9B 109.2 . . ?
O3 C9 C10 112.1(19) . . ?
H9A C9 H9B 107.9 . . ?
C10 C9 H9A 109.2 . . ?
C10 C9 H9B 109.2 . . ?
O4 C10 C9 105.0(19) . . ?
O4 C10 H10A 110.7 . . ?
O4 C10 H10B 110.7 . . ?
C9 C10 H10A 110.7 . . ?
C9 C10 H10B 110.7 . . ?
H10A C10 H10B 108.8 . . ?
O4 C11 H11A 110.7 . . ?
O4 C11 H11B 110.7 . . ?
H11A C11 H11B 108.8 . . ?
C12 C11 O4 105.0(16) . . ?
C12 C11 H11A 110.7 . . ?
C12 C11 H11B 110.7 . . ?
N1 C12 C11 108.2(17) . . ?
N1 C12 H12A 110.1 . . ?
N1 C12 H12B 110.1 . . ?
C11 C12 H12A 110.1 . . ?
C11 C12 H12B 110.1 . . ?
H12A C12 H12B 108.4 . . ?
N1 C13 H13A 108.5 . . ?
N1 C13 H13B 108.5 . . ?
N1 C13 C14 115.0(17) . . ?
H13A C13 H13B 107.5 . . ?
C14 C13 H13A 108.5 . . ?
C14 C13 H13B 108.5 . . ?
O5 C14 C13 102.5(17) . . ?
O5 C14 H14A 111.3 . . ?
O5 C14 H14B 111.3 . . ?
C13 C14 H14A 111.3 . . ?
C13 C14 H14B 111.3 . . ?
H14A C14 H14B 109.2 . . ?
O5 C15 H15A 112.7 . . ?
O5 C15 H15B 112.7 . . ?
O5 C15 H15C 105.8 . . ?
O5 C15 H15D 105.8 . . ?
O5 C15 C16 95(2) . . ?
O5 C15 C16' 126(3) . . ?
H15A C15 H15B 110.2 . . ?
H15C C15 H15D 106.2 . . ?
C16 C15 H15A 112.7 . . ?
C16 C15 H15B 112.7 . . ?
C16' C15 H15C 105.8 . . ?
C16' C15 H15D 105.8 . . ?
O6 C16 C15 118(2) . . ?
O6 C16 H16A 107.7 . . ?
O6 C16 H16B 107.7 . . ?
C15 C16 H16A 107.7 . . ?
C15 C16 H16B 107.7 . . ?
H16A C16 H16B 107.1 . . ?
K1 C17 H17A 160.4 . . ?
K1 C17 H17B 73.4 . . ?
O6 C17 K1 52.0(18) . . ?
O6 C17 H17A 111.3 . . ?
O6 C17 H17B 111.3 . . ?
O6 C17 C18 102(3) . . ?
H17A C17 H17B 109.2 . . ?
C18 C17 K1 84(2) . . ?
C18 C17 H17A 111.3 . . ?
C18 C17 H17B 111.3 . . ?
N2 C18 C17 108(3) . . ?
N2 C18 H18A 110.1 . . ?
N2 C18 H18B 110.1 . . ?
C17 C18 H18A 110.1 . . ?
C17 C18 H18B 110.1 . . ?
H18A C18 H18B 108.5 . . ?
N3 C19 H19A 111.1 . . ?
N3 C19 H19B 111.1 . . ?
N3 C19 C20 103(3) . . ?
H19A C19 H19B 109.1 . . ?
C20 C19 H19A 111.1 . . ?
C20 C19 H19B 111.1 . . ?
O7 C20 C19 124(3) . . ?
O7 C20 H20A 106.5 . . ?
O7 C20 H20B 106.5 . . ?
C19 C20 H20A 106.5 . . ?
C19 C20 H20B 106.5 . . ?
H20A C20 H20B 106.5 . . ?
O6' C16' C15 95.6(18) . . ?
O6' C16' H16C 112.6 . . ?
O6' C16' H16D 112.6 . . ?
C15 C16' H16C 112.6 . . ?
C15 C16' H16D 112.6 . . ?
H16C C16' H16D 110.1 . . ?
O6' C17' H17C 108.1 . . ?
O6' C17' H17D 108.1 . . ?
O6' C17' C18' 117(4) . . ?
H17C C17' H17D 107.3 . . ?
C18' C17' H17C 108.1 . . ?
C18' C17' H17D 108.1 . . ?
N2' C18' C17' 115(4) . . ?
N2' C18' H18C 108.4 . . ?
N2' C18' H18D 108.4 . . ?
C17' C18' H18C 108.4 . . ?
C17' C18' H18D 108.4 . . ?
H18C C18' H18D 107.5 . . ?
N3' C19' H19C 102.7 . . ?
N3' C19' H19D 102.7 . . ?
N3' C19' C20' 138(6) . . ?
H19C C19' H19D 105.0 . . ?
C20' C19' H19C 102.7 . . ?
C20' C19' H19D 102.7 . . ?
O7 C20' C19' 84(3) . . ?
O7 C20' H20C 114.6 . . ?
O7 C20' H20D 114.6 . . ?
C19' C20' H20C 114.6 . . ?
C19' C20' H20D 114.6 . . ?
H20C C20' H20D 111.7 . . ?
O7 C21 H21A 110.3 . . ?
O7 C21 H21B 110.3 . . ?
O7 C21 H21C 104.9 . . ?
O7 C21 H21D 104.9 . . ?
O7 C21 C22 107(2) . . ?
O7 C21 C22' 129(2) . . ?
H21A C21 H21B 108.6 . . ?
H21C C21 H21D 105.8 . . ?
C22 C21 H21A 110.3 . . ?
C22 C21 H21B 110.3 . . ?
C22' C21 H21C 104.9 . . ?
C22' C21 H21D 104.9 . . ?
O8 C22 C21 111(2) . . ?
O8 C22 H22A 109.5 . . ?
O8 C22 H22B 109.5 . . ?
C21 C22 H22A 109.5 . . ?
C21 C22 H22B 109.5 . . ?
H22A C22 H22B 108.1 . . ?
O8 C22' C21 110(2) . . ?
O8 C22' H22C 109.6 . . ?
O8 C22' H22D 109.6 . . ?
C21 C22' H22C 109.6 . . ?
C21 C22' H22D 109.6 . . ?
H22C C22' H22D 108.1 . . ?
O8 C23 H23A 113.5 . . ?
O8 C23 H23B 113.5 . . ?
O8 C23 C24 90.7(18) . . ?
H23A C23 H23B 110.8 . . ?
C24 C23 H23A 113.5 . . ?
C24 C23 H23B 113.5 . . ?
N4 C25 H25A 110.0 . . ?
N4 C25 H25B 110.0 . . ?
N4 C25 C26 109(2) . . ?
H25A C25 H25B 108.4 . . ?
C26 C25 H25A 110.0 . . ?
C26 C25 H25B 110.0 . . ?
O9 C26 C25 97(2) . . ?
O9 C26 H26A 112.3 . . ?
O9 C26 H26B 112.3 . . ?
C25 C26 H26A 112.3 . . ?
C25 C26 H26B 112.3 . . ?
H26A C26 H26B 109.9 . . ?
O9 C27 H27A 107.5 . . ?
O9 C27 H27B 107.5 . . ?
O9 C27 C28 119(2) . . ?
H27A C27 H27B 107.0 . . ?
C28 C27 H27A 107.5 . . ?
C28 C27 H27B 107.5 . . ?
O10 C28 C27 100.4(19) . . ?
O10' C28 C27 99(2) . . ?
O10' C28 H28A 112.0 . . ?
O10' C28 H28B 112.0 . . ?
C27 C28 H28A 112.0 . . ?
C27 C28 H28B 112.0 . . ?
H28A C28 H28B 109.7 . . ?
O10 C29 H29A 111.4 . . ?
O10 C29 H29B 111.4 . . ?
O10 C29 C30 101.9(19) . . ?
O10' C29 C30 103(3) . . ?
H29A C29 H29B 109.3 . . ?
C30 C29 H29A 111.4 . . ?
C30 C29 H29B 111.4 . . ?
N3 C30 C29 137(2) . . ?
N3 C30 H30A 102.8 . . ?
N3 C30 H30B 102.8 . . ?
N3' C30 C29 125(3) . . ?
N3' C30 H30C 106.1 . . ?
N3' C30 H30D 106.1 . . ?
C29 C30 H30A 102.8 . . ?
C29 C30 H30B 102.8 . . ?
C29 C30 H30C 106.1 . . ?
C29 C30 H30D 106.1 . . ?
H30A C30 H30B 105.0 . . ?
H30C C30 H30D 106.3 . . ?
N3 C31 H31A 109.6 . . ?
N3 C31 H31B 109.6 . . ?
N3 C31 C32 110(2) . . ?
H31A C31 H31B 108.1 . . ?
C32 C31 H31A 109.6 . . ?
C32 C31 H31B 109.6 . . ?
O12 C32 C31 103(3) . . ?
O12 C32 H32A 111.3 . . ?
O12 C32 H32B 111.3 . . ?
C31 C32 H32A 111.3 . . ?
C31 C32 H32B 111.3 . . ?
H32A C32 H32B 109.2 . . ?
N3' C31' H31C 112.7 . . ?
N3' C31' H31D 112.7 . . ?
N3' C31' C32' 95(5) . . ?
H31C C31' H31D 110.2 . . ?
C32' C31' H31C 112.7 . . ?
C32' C31' H31D 112.7 . . ?
O12 C32' C31' 93(5) . . ?
O12 C32' H32C 113.0 . . ?
O12 C32' H32D 113.0 . . ?
C31' C32' H32C 113.0 . . ?
C31' C32' H32D 113.0 . . ?
H32C C32' H32D 110.4 . . ?
O12 C33 H33A 107.8 . . ?
O12 C33 H33B 107.8 . . ?
O12 C33 H33C 103.4 . . ?
O12 C33 H33D 103.4 . . ?
O12 C33 C34 118(2) . . ?
O12 C33 C34' 135(4) . . ?
H33A C33 H33B 107.2 . . ?
H33C C33 H33D 105.2 . . ?
C34 C33 H33A 107.8 . . ?
C34 C33 H33B 107.8 . . ?
C34' C33 H33C 103.4 . . ?
C34' C33 H33D 103.4 . . ?
O11 C34 C33 86.1(18) . . ?
O11 C34 H34A 114.3 . . ?
O11 C34 H34B 114.3 . . ?
C33 C34 H34A 114.3 . . ?
C33 C34 H34B 114.3 . . ?
H34A C34 H34B 111.4 . . ?
O11 C35 H35A 110.9 . . ?
O11 C35 H35B 110.9 . . ?
O11 C35 C36 104(2) . . ?
H35A C35 H35B 109.0 . . ?
C36 C35 H35A 110.9 . . ?
C36 C35 H35B 110.9 . . ?
N4 C36 C35 96(2) . . ?
O11 C34' C33 86.2(18) . . ?
O11 C34' H34C 114.3 . . ?
O11 C34' H34D 114.3 . . ?
C33 C34' H34C 114.3 . . ?
C33 C34' H34D 114.3 . . ?
H34C C34' H34D 111.4 . . ?
N5 C37 H37A 110.4 . . ?
N5 C37 H37B 110.4 . . ?
N5 C37 C38 107(2) . . ?
H37A C37 H37B 108.6 . . ?
C38 C37 H37A 110.4 . . ?
C38 C37 H37B 110.4 . . ?
N5' C37' H37C 109.9 . . ?
N5' C37' H37D 109.9 . . ?
N5' C37' C38' 109(6) . . ?
H37C C37' H37D 108.3 . . ?
C38' C37' H37C 109.9 . . ?
C38' C37' H37D 109.9 . . ?
O13 C38 C37 111(2) . . ?
O13 C38 H38A 109.5 . . ?
O13 C38 H38B 109.5 . . ?
C37 C38 H38A 109.5 . . ?
C37 C38 H38B 109.5 . . ?
H38A C38 H38B 108.1 . . ?
O13 C39 H39A 113.1 . . ?
O13 C39 H39B 113.1 . . ?
O13 C39 C40 93(2) . . ?
H39A C39 H39B 110.4 . . ?
C40 C39 H39A 113.1 . . ?
C40 C39 H39B 113.1 . . ?
K3 C40 H40A 83.2 . . ?
K3 C40 H40B 154.2 . . ?
O14 C40 K3 46.7(15) . . ?
O14 C40 C39 119(3) . . ?
O14 C40 H40A 107.6 . . ?
O14 C40 H40B 107.6 . . ?
C39 C40 K3 90.9(15) . . ?
C39 C40 H40A 107.6 . . ?
C39 C40 H40B 107.6 . . ?
H40A C40 H40B 107.1 . . ?
O13 C38' C37' 118(5) . . ?
O13 C38' H38C 107.7 . . ?
O13 C38' H38D 107.7 . . ?
C37' C38' H38C 107.7 . . ?
C37' C38' H38D 107.7 . . ?
H38C C38' H38D 107.1 . . ?
K3 C39' H39C 65.5 . . ?
K3 C39' H39D 160.9 . . ?
O13 C39' K3 64(3) . . ?
O13 C39' H39C 104.7 . . ?
O13 C39' H39D 104.7 . . ?
O13 C39' C40' 130(6) . . ?
H39C C39' H39D 105.7 . . ?
C40' C39' K3 94(5) . . ?
C40' C39' H39C 104.7 . . ?
C40' C39' H39D 104.7 . . ?
O14' C40' C39' 90(6) . . ?
O14' C40' H40C 113.6 . . ?
O14' C40' H40D 113.6 . . ?
C39' C40' H40C 113.6 . . ?
C39' C40' H40D 113.6 . . ?
H40C C40' H40D 110.9 . . ?
O14 C41 H41A 110.9 . . ?
O14 C41 H41B 110.9 . . ?
O14 C41 C42 104(2) . . ?
O14' C41 C42' 120(3) . . ?
H41A C41 H41B 109.0 . . ?
C42 C41 H41A 110.9 . . ?
C42 C41 H41B 110.9 . . ?
N6 C42 C41 106.5(18) . . ?
N6 C42 H42A 110.4 . . ?
N6 C42 H42B 110.4 . . ?
C41 C42 H42A 110.4 . . ?
C41 C42 H42B 110.4 . . ?
H42A C42 H42B 108.6 . . ?
N6 C43 H43A 109.4 . . ?
N6 C43 H43B 109.4 . . ?
N6 C43 C44 111.2(18) . . ?
H43A C43 H43B 108.0 . . ?
C44 C43 H43A 109.4 . . ?
C44 C43 H43B 109.4 . . ?
N6 C42' C41 106.8(19) . . ?
N6 C42' H42C 110.4 . . ?
N6 C42' H42D 110.4 . . ?
C41 C42' H42C 110.4 . . ?
C41 C42' H42D 110.4 . . ?
H42C C42' H42D 108.6 . . ?
N6 C43' H43C 109.4 . . ?
N6 C43' H43D 109.4 . . ?
N6 C43' C44 111.4(19) . . ?
H43C C43' H43D 108.0 . . ?
C44 C43' H43C 109.4 . . ?
C44 C43' H43D 109.4 . . ?
O15 C44 C43 105.2(19) . . ?
O15 C44 C43' 122(2) . . ?
O15 C44 H44A 110.7 . . ?
O15 C44 H44B 110.7 . . ?
O15 C44 H44C 106.8 . . ?
O15 C44 H44D 106.8 . . ?
C43 C44 H44A 110.7 . . ?
C43 C44 H44B 110.7 . . ?
C43' C44 H44C 106.8 . . ?
C43' C44 H44D 106.8 . . ?
H44A C44 H44B 108.8 . . ?
H44C C44 H44D 106.7 . . ?
O16 C45 H45A 110.6 . . ?
O16 C45 H45B 110.6 . . ?
O16 C45 C46 105.5(17) . . ?
O16' C45 H45C 105.8 . . ?
O16' C45 H45D 105.8 . . ?
O16' C45 C46 126(3) . . ?
H45A C45 H45B 108.8 . . ?
H45C C45 H45D 106.2 . . ?
C46 C45 H45A 110.6 . . ?
C46 C45 H45B 110.6 . . ?
C46 C45 H45C 105.8 . . ?
C46 C45 H45D 105.8 . . ?
O15 C46 C45 105.1(15) . . ?
O15 C46 H46A 110.7 . . ?
O15 C46 H46B 110.7 . . ?
C45 C46 H46A 110.7 . . ?
C45 C46 H46B 110.7 . . ?
H46A C46 H46B 108.8 . . ?
O16 C47 H47A 109.1 . . ?
O16 C47 H47B 109.1 . . ?
O16 C47 C48 113(2) . . ?
H47A C47 H47B 107.8 . . ?
C48 C47 H47A 109.1 . . ?
C48 C47 H47B 109.1 . . ?
N5 C48 C47 118(3) . . ?
N5 C48 H48A 107.7 . . ?
N5 C48 H48B 107.7 . . ?
C47 C48 H48A 107.7 . . ?
C47 C48 H48B 107.7 . . ?
H48A C48 H48B 107.1 . . ?
O16' C47' H47C 115.2 . . ?
O16' C47' H47D 115.2 . . ?
O16' C47' C48' 80(5) . . ?
H47C C47' H47D 112.2 . . ?
C48' C47' H47C 115.2 . . ?
C48' C47' H47D 115.2 . . ?
O16' C48' K3 53(3) . . ?
N5' C48' K3 66(5) . . ?
N5' C48' O16' 118(7) . . ?
N5' C48' C47' 119(7) . . ?
C47' C48' K3 81(5) . . ?
C47' C48' O16' 47(2) . . ?
N5 C49 H49A 111.0 . . ?
N5 C49 H49B 111.0 . . ?
N5 C49 C50 103.8(18) . . ?
N5' C49 C50 115(3) . . ?
H49A C49 H49B 109.0 . . ?
C50 C49 H49A 111.0 . . ?
C50 C49 H49B 111.0 . . ?
O17 C50 C49 99.2(18) . . ?
O17 C50 H50A 111.9 . . ?
O17 C50 H50B 111.9 . . ?
O17' C50 C49 95.4(18) . . ?
C49 C50 H50A 111.9 . . ?
C49 C50 H50B 111.9 . . ?
H50A C50 H50B 109.6 . . ?
O17 C51 H51A 108.9 . . ?
O17 C51 H51B 108.9 . . ?
O17' C51 H51C 108.6 . . ?
O17' C51 H51D 108.6 . . ?
H51A C51 H51B 107.7 . . ?
H51C C51 H51D 107.6 . . ?
C52 C51 O17 113(2) . . ?
C52 C51 O17' 115(2) . . ?
C52 C51 H51A 108.9 . . ?
C52 C51 H51B 108.9 . . ?
C52 C51 H51C 108.6 . . ?
C52 C51 H51D 108.6 . . ?
O18 C52 H52A 110.6 . . ?
O18 C52 H52B 110.6 . . ?
C51 C52 O18 106(2) . . ?
C51 C52 H52A 110.6 . . ?
C51 C52 H52B 110.6 . . ?
H52A C52 H52B 108.7 . . ?
O18 C53 H53A 108.5 . . ?
O18 C53 H53B 108.5 . . ?
O18 C53 H53C 105.1 . . ?
O18 C53 H53D 105.1 . . ?
O18 C53 C54 115(3) . . ?
O18 C53 C54' 129(3) . . ?
H53A C53 H53B 107.5 . . ?
H53C C53 H53D 105.9 . . ?
C54 C53 H53A 108.5 . . ?
C54 C53 H53B 108.5 . . ?
C54' C53 H53C 105.1 . . ?
C54' C53 H53D 105.1 . . ?
N6 C54 H54A 109.4 . . ?
N6 C54 H54B 109.4 . . ?
C53 C54 N6 111(2) . . ?
C53 C54 H54A 109.4 . . ?
C53 C54 H54B 109.4 . . ?
H54A C54 H54B 108.0 . . ?
N6 C54' H54C 111.9 . . ?
N6 C54' H54D 111.9 . . ?
C53 C54' N6 99(4) . . ?
C53 C54' H54C 111.9 . . ?
C53 C54' H54D 111.9 . . ?
H54C C54' H54D 109.6 . . ?
N7 C55 H55A 108.6 . . ?
N7 C55 H55B 108.6 . . ?
N7 C55 H55C 107.7 . . ?
N7 C55 H55D 107.7 . . ?
N7 C55 C56 114(5) . . ?
N7 C55 C56' 118(6) . . ?
H55A C55 H55B 107.6 . . ?
H55C C55 H55D 107.1 . . ?
C56 C55 H55A 108.6 . . ?
C56 C55 H55B 108.6 . . ?
C56' C55 H55C 107.7 . . ?
C56' C55 H55D 107.7 . . ?
O19 C56 C55 105.6(18) . . ?
O19 C56 H56A 110.6 . . ?
O19 C56 H56B 110.6 . . ?
C55 C56 H56A 110.6 . . ?
C55 C56 H56B 110.6 . . ?
H56A C56 H56B 108.8 . . ?
O19 C56' C55 105.5(18) . . ?
O19 C56' H56C 110.6 . . ?
O19 C56' H56D 110.6 . . ?
C55 C56' H56C 110.6 . . ?
C55 C56' H56D 110.6 . . ?
H56C C56' H56D 108.8 . . ?
O19 C57 H57A 110.9 . . ?
O19 C57 H57B 110.9 . . ?
O19 C57 C58 104.1(17) . . ?
H57A C57 H57B 109.0 . . ?
C58 C57 H57A 110.9 . . ?
C58 C57 H57B 110.9 . . ?
O20 C58 C57 111.4(19) . . ?
O20 C58 H58A 109.3 . . ?
O20 C58 H58B 109.3 . . ?
C57 C58 H58A 109.3 . . ?
C57 C58 H58B 109.3 . . ?
H58A C58 H58B 108.0 . . ?
O20 C59 H59A 110.3 . . ?
O20 C59 H59B 110.3 . . ?
O20 C59 C60 107(2) . . ?
H59A C59 H59B 108.5 . . ?
C60 C59 H59A 110.3 . . ?
C60 C59 H59B 110.3 . . ?
O20 C59' H59C 110.3 . . ?
O20 C59' H59D 110.3 . . ?
O20 C59' C60 107(2) . . ?
H59C C59' H59D 108.5 . . ?
C60 C59' H59C 110.3 . . ?
C60 C59' H59D 110.3 . . ?
N8 C60 C59 110(10) . . ?
N8 C60 H60A 109.6 . . ?
N8 C60 H60B 109.6 . . ?
N8' C60 C59' 114(10) . . ?
N8' C60 H60C 108.7 . . ?
N8' C60 H60D 108.7 . . ?
C59 C60 H60A 109.6 . . ?
C59 C60 H60B 109.6 . . ?
C59' C60 H60C 108.7 . . ?
C59' C60 H60D 108.7 . . ?
H60A C60 H60B 108.2 . . ?
H60C C60 H60D 107.6 . . ?
N8' C61' H61C 113.4 . . ?
N8' C61' H61D 113.4 . . ?
N8' C61' C62 91(2) . . ?
H61C C61' H61D 110.7 . . ?
C62 C61' H61C 113.4 . . ?
C62 C61' H61D 113.4 . . ?
O21 C63 H63A 110.9 . . ?
O21 C63 H63B 110.9 . . ?
O21 C63 C64 104(2) . . ?
H63A C63 H63B 109.0 . . ?
C64 C63 H63A 110.9 . . ?
C64 C63 H63B 110.9 . . ?
O22 C64 C63 104.8(19) . . ?
O22 C64 H64A 110.8 . . ?
O22 C64 H64B 110.8 . . ?
C63 C64 H64A 110.8 . . ?
C63 C64 H64B 110.8 . . ?
H64A C64 H64B 108.9 . . ?
O22 C65 H65A 110.8 . . ?
O22 C65 H65B 110.8 . . ?
O22 C65 C66 104.7(18) . . ?
H65A C65 H65B 108.9 . . ?
C66 C65 H65A 110.8 . . ?
C66 C65 H65B 110.8 . . ?
N7 C66 C65 109.2(19) . . ?
N7 C66 H66A 109.8 . . ?
N7 C66 H66B 109.8 . . ?
C65 C66 H66A 109.8 . . ?
C65 C66 H66B 109.8 . . ?
H66A C66 H66B 108.3 . . ?
N7 C67 H67A 109.0 . . ?
N7 C67 H67B 109.0 . . ?
N7 C67 C68 113(2) . . ?
H67A C67 H67B 107.8 . . ?
C68 C67 H67A 109.0 . . ?
C68 C67 H67B 109.0 . . ?
O24 C68 C67 107(2) . . ?
O24 C68 H68A 110.4 . . ?
O24 C68 H68B 110.4 . . ?
C67 C68 H68A 110.4 . . ?
C67 C68 H68B 110.4 . . ?
H68A C68 H68B 108.6 . . ?
O24 C69 H69A 110.3 . . ?
O24 C69 H69B 110.3 . . ?
O24 C69 C70 107(3) . . ?
H69A C69 H69B 108.6 . . ?
C70 C69 H69A 110.3 . . ?
C70 C69 H69B 110.3 . . ?
O23 C70 C69 112(3) . . ?
O23 C70 H70A 109.1 . . ?
O23 C70 H70B 109.1 . . ?
C69 C70 H70A 109.1 . . ?
C69 C70 H70B 109.1 . . ?
H70A C70 H70B 107.9 . . ?
O23 C71 H71A 109.2 . . ?
O23 C71 H71B 109.2 . . ?
O23 C71 C72 112(2) . . ?
H71A C71 H71B 107.9 . . ?
C72 C71 H71A 109.2 . . ?
C72 C71 H71B 109.2 . . ?
O24 C69' H69C 110.3 . . ?
O24 C69' H69D 110.3 . . ?
O24 C69' C70' 107(5) . . ?
H69C C69' H69D 108.5 . . ?
C70' C69' H69C 110.3 . . ?
C70' C69' H69D 110.3 . . ?
O23 C70' C69' 98(4) . . ?
O23 C70' H70C 112.3 . . ?
O23 C70' H70D 112.3 . . ?
C69' C70' H70C 112.3 . . ?
C69' C70' H70D 112.3 . . ?
H70C C70' H70D 109.8 . . ?
O23 C71' H71C 109.2 . . ?
O23 C71' H71D 109.2 . . ?
O23 C71' C72 112(2) . . ?
H71C C71' H71D 107.9 . . ?
C72 C71' H71C 109.2 . . ?
C72 C71' H71D 109.2 . . ?
N8 C72 C71 105(3) . . ?
N8 C72 H72A 110.7 . . ?
N8 C72 H72B 110.7 . . ?
N8' C72 C71' 116(4) . . ?
C71 C72 H72A 110.7 . . ?
C71 C72 H72B 110.7 . . ?
H72A C72 H72B 108.8 . . ?
C61 C62 H62A 109.5 . . ?
C61 C62 H62B 109.5 . . ?
O21 C62 C61 111(3) . . ?
O21 C62 C61' 97(3) . . ?
O21 C62 H62A 109.5 . . ?
O21 C62 H62B 109.5 . . ?
O21 C62 H62C 112.4 . . ?
O21 C62 H62D 112.4 . . ?
C61' C62 H62C 112.4 . . ?
C61' C62 H62D 112.4 . . ?
H62A C62 H62B 108.1 . . ?
H62C C62 H62D 110.0 . . ?
N4 C24 C23 117.6(18) . . ?
N4 C24 H24A 107.9 . . ?
N4 C24 H24B 107.9 . . ?
C23 C24 H24A 107.9 . . ?
C23 C24 H24B 107.9 . . ?
H24A C24 H24B 107.2 . . ?

loop_
_geom_bond_atom_site_label_1
_geom_bond_atom_site_label_2
_geom_bond_distance
_geom_bond_site_symmetry_2
_geom_bond_publ_flag
C61 H61A 0.9900 . ?
C61 H61B 0.9900 . ?
C61 N8 1.488(10) . ?
C61 C62 1.532(10) . ?
Sn1 Sn2 3.0425(18) . ?
Sn1 Sn3 2.9668(16) . ?
Sn1 Sn4 2.974(2) . ?
Sn1 Sn5 3.0230(17) . ?
Sn1 Sn7 3.2939(16) . ?
Sn2 Sn3 3.0620(19) . ?
Sn2 Sn4 2.9427(16) . ?
Sn2 Sn6 2.9539(16) . ?
Sn2 Sn8 3.2125(18) . ?
Sn3 Sn5 2.9962(18) . ?
Sn3 Sn6 2.9494(17) . ?
Sn4 Sn7 2.8846(17) . ?
Sn4 Sn8 3.0133(17) . ?
Sn5 Sn7 2.8798(18) . ?
Sn5 Sn9 2.9475(15) . ?
Sn6 Sn8 2.9560(17) . ?
Sn6 Sn9 2.9325(16) . ?
Sn7 Sn8 3.0736(15) . ?
Sn7 Sn9 3.0208(14) . ?
Sn7 Sn10 2.9910(14) . ?
Sn8 Sn9 3.1183(19) . ?
Sn9 Sn12 3.2234(16) . ?
Sn10 Sn11 3.1049(13) . ?
Sn10 Sn12 3.0055(12) . ?
Sn10 Sn13 2.9666(14) . ?
Sn10 Sn18 2.9755(13) 2_656 ?
Sn11 Sn12 3.0987(14) . ?
Sn11 Sn13 2.9505(13) . ?
Sn11 Sn16 2.9675(11) 2_656 ?
Sn11 Sn17 3.1896(13) 2_656 ?
Sn12 Sn16 3.0277(15) 2_656 ?
Sn12 Sn18 3.0805(16) 2_656 ?
Sn13 Sn14 2.9169(13) . ?
Sn13 Sn17 3.0242(12) 2_656 ?
Sn14 Sn15 2.9200(13) . ?
Sn14 Sn15 2.9907(11) 2_656 ?
Sn14 Sn17 3.0375(14) 2_656 ?
Sn14 Sn18 2.9372(16) 2_656 ?
Sn15 Sn16 2.9052(13) . ?
Sn15 Sn17 3.0786(14) . ?
Sn15 Sn18 2.9327(13) . ?
Sn16 Sn17 2.9896(13) . ?
K1 O1 2.81(3) . ?
K1 O1' 2.76(4) . ?
K1 O2 2.703(15) . ?
K1 O3 2.702(15) . ?
K1 O4 2.769(14) . ?
K1 O5 2.732(13) . ?
K1 O6 2.86(2) . ?
K1 O6' 2.70(3) . ?
K1 N1 2.941(16) . ?
K1 N2 2.91(4) . ?
K1 N2' 2.94(4) . ?
K1 C3' 3.47(5) . ?
K2 O7 2.65(2) . ?
K2 O8 2.90(2) . ?
K2 O9 2.934(17) . ?
K2 O10 2.75(4) . ?
K2 O10' 2.82(9) . ?
K2 O11 2.739(18) . ?
K2 O12 2.673(17) . ?
K2 N3 2.94(3) . ?
K2 N4 3.12(2) . ?
K2 N3' 2.49(4) . ?
K3 O13 2.924(18) . ?
K3 O14 2.77(2) . ?
K3 O14' 2.54(5) . ?
K3 O15 2.744(13) . ?
K3 O16 2.78(2) . ?
K3 O16' 2.83(5) . ?
K3 O17 2.61(2) . ?
K3 O17' 2.89(6) . ?
K3 O18 2.77(2) . ?
K3 N5 3.13(3) . ?
K3 N5' 3.24(8) . ?
K3 N6 2.82(2) . ?
K4 O19 2.703(17) . ?
K4 O20 2.847(18) . ?
K4 O21 2.81(2) . ?
K4 O22 2.845(18) . ?
K4 O23 2.90(2) . ?
K4 O24 2.798(19) . ?
K4 N7 3.00(2) . ?
K4 N8 2.76(3) . ?
K4 N8' 3.24(6) . ?
O1 C2 1.424(10) . ?
O1 C3 1.427(10) . ?
O1' C2 1.429(10) . ?
O1' C3' 1.434(10) . ?
O2 C4 1.35(3) . ?
O2 C5 1.420(10) . ?
O2 C5' 1.439(10) . ?
O3 C8 1.426(10) . ?
O3 C8' 1.429(10) . ?
O3 C9 1.38(2) . ?
O4 C10 1.29(3) . ?
O4 C11 1.54(2) . ?
O5 C14 1.53(2) . ?
O5 C15 1.32(2) . ?
O6 C16 1.429(10) . ?
O6 C17 1.431(10) . ?
O6' C16' 1.431(10) . ?
O6' C17' 1.428(10) . ?
O7 C20 1.424(10) . ?
O7 C20' 1.429(10) . ?
O7 C21 1.45(3) . ?
O8 C22 1.426(10) . ?
O8 C22' 1.429(10) . ?
O8 C23 1.424(10) . ?
O9 C26 1.424(10) . ?
O9 C27 1.33(3) . ?
O10 C28 1.422(10) . ?
O10 C29 1.429(10) . ?
O10' C28 1.427(10) . ?
O10' C29 1.430(10) . ?
O11 C34 1.429(10) . ?
O11 C35 1.431(10) . ?
O11 C34' 1.428(10) . ?
O11 C35' 1.431(10) . ?
O12 C32 1.428(10) . ?
O12 C32' 1.432(10) . ?
O12 C33 1.435(10) . ?
O13 C38 1.430(10) . ?
O13 C39 1.425(10) . ?
O13 C38' 1.431(10) . ?
O13 C39' 1.433(10) . ?
O14 C40 1.39(4) . ?
O14 C41 1.428(10) . ?
O14' C40' 1.430(10) . ?
O14' C41 1.430(10) . ?
O15 C44 1.439(10) . ?
O15 C46 1.423(10) . ?
O16 C45 1.431(10) . ?
O16 C47 1.428(10) . ?
O16' C45 1.428(10) . ?
O16' C47' 1.428(10) . ?
O16' C48' 1.91(10) . ?
O17 C50 1.432(10) . ?
O17 C51 1.433(10) . ?
O17' C50 1.431(10) . ?
O17' C51 1.432(10) . ?
O18 C52 1.430(10) . ?
O18 C53 1.28(3) . ?
O19 C56 1.431(10) . ?
O19 C56' 1.431(10) . ?
O19 C57 1.425(10) . ?
O20 C58 1.433(10) . ?
O20 C59 1.430(10) . ?
O20 C59' 1.430(10) . ?
O21 C63 1.417(10) . ?
O21 C62 1.430(10) . ?
O22 C64 1.437(10) . ?
O22 C65 1.428(10) . ?
O23 C70 1.431(10) . ?
O23 C71 1.434(10) . ?
O23 C70' 1.429(10) . ?
O23 C71' 1.431(10) . ?
O24 C68 1.430(10) . ?
O24 C69 1.431(10) . ?
O24 C69' 1.433(10) . ?
N1 C1 1.492(10) . ?
N1 C1' 1.491(10) . ?
N1 C12 1.484(10) . ?
N1 C13 1.492(10) . ?
N2 C6 1.498(10) . ?
N2 C7 1.488(10) . ?
N2 C18 1.489(10) . ?
N3 C19 1.490(10) . ?
N3 C30 1.488(10) . ?
N3 C31 1.490(10) . ?
N4 C25 1.477(10) . ?
N4 C36 1.484(10) . ?
N4 C24 1.476(10) . ?
N5 C37 1.491(10) . ?
N5 C48 1.490(10) . ?
N5 C49 1.490(10) . ?
N2' C6' 1.495(10) . ?
N2' C7' 1.488(10) . ?
N2' C18' 1.488(10) . ?
N3' C19' 1.488(10) . ?
N3' C30 1.486(10) . ?
N3' C31' 1.489(10) . ?
N5' C37' 1.491(10) . ?
N5' C48' 1.490(10) . ?
N5' C49 1.489(10) . ?
N6 C42 1.496(10) . ?
N6 C43 1.491(10) . ?
N6 C42' 1.490(10) . ?
N6 C43' 1.490(10) . ?
N6 C54 1.490(10) . ?
N6 C54' 1.490(10) . ?
N7 C55 1.491(10) . ?
N7 C66 1.496(10) . ?
N7 C67 1.494(10) . ?
N8 C60 1.490(10) . ?
N8 C72 1.489(10) . ?
N8' C60 1.492(10) . ?
N8' C61' 1.491(10) . ?
N8' C72 1.491(10) . ?
C1 H1A 0.9900 . ?
C1 H1B 0.9900 . ?
C1 C2 1.527(10) . ?
C1' H1'A 0.9900 . ?
C1' H1'B 0.9900 . ?
C1' C2 1.525(10) . ?
C2 H2A 0.9900 . ?
C2 H2B 0.9900 . ?
C3 H3A 0.9900 . ?
C3 H3B 0.9900 . ?
C3 C4 1.525(10) . ?
C3' H3'A 0.9900 . ?
C3' H3'B 0.9900 . ?
C3' C4 1.533(10) . ?
C4 H4A 0.9900 . ?
C4 H4B 0.9900 . ?
C5 H5A 0.9900 . ?
C5 H5B 0.9900 . ?
C5 C6 1.529(10) . ?
C6 H6A 0.9900 . ?
C6 H6B 0.9900 . ?
C7 H7A 0.9900 . ?
C7 H7B 0.9900 . ?
C7 C8 1.529(10) . ?
C8 H8A 0.9900 . ?
C8 H8B 0.9900 . ?
C5' H5'A 0.9900 . ?
C5' H5'B 0.9900 . ?
C5' C6' 1.536(10) . ?
C6' H6'A 0.9900 . ?
C6' H6'B 0.9900 . ?
C7' H7'A 0.9900 . ?
C7' H7'B 0.9900 . ?
C7' C8' 1.530(10) . ?
C8' H8'A 0.9900 . ?
C8' H8'B 0.9900 . ?
C9 H9A 0.9900 . ?
C9 H9B 0.9900 . ?
C9 C10 1.57(3) . ?
C10 H10A 0.9900 . ?
C10 H10B 0.9900 . ?
C11 H11A 0.9900 . ?
C11 H11B 0.9900 . ?
C11 C12 1.527(10) . ?
C12 H12A 0.9900 . ?
C12 H12B 0.9900 . ?
C13 H13A 0.9900 . ?
C13 H13B 0.9900 . ?
C13 C14 1.58(3) . ?
C14 H14A 0.9900 . ?
C14 H14B 0.9900 . ?
C15 H15A 0.9900 . ?
C15 H15B 0.9900 . ?
C15 H15C 0.9900 . ?
C15 H15D 0.9900 . ?
C15 C16 1.533(10) . ?
C15 C16' 1.522(10) . ?
C16 H16A 0.9900 . ?
C16 H16B 0.9900 . ?
C17 H17A 0.9900 . ?
C17 H17B 0.9900 . ?
C17 C18 1.533(10) . ?
C18 H18A 0.9900 . ?
C18 H18B 0.9900 . ?
C19 H19A 0.9900 . ?
C19 H19B 0.9900 . ?
C19 C20 1.525(10) . ?
C20 H20A 0.9900 . ?
C20 H20B 0.9900 . ?
C16' H16C 0.9900 . ?
C16' H16D 0.9900 . ?
C17' H17C 0.9900 . ?
C17' H17D 0.9900 . ?
C17' C18' 1.531(10) . ?
C18' H18C 0.9900 . ?
C18' H18D 0.9900 . ?
C19' H19C 0.9900 . ?
C19' H19D 0.9900 . ?
C19' C20' 1.533(10) . ?
C20' H20C 0.9900 . ?
C20' H20D 0.9900 . ?
C21 H21A 0.9900 . ?
C21 H21B 0.9900 . ?
C21 H21C 0.9900 . ?
C21 H21D 0.9900 . ?
C21 C22 1.526(10) . ?
C21 C22' 1.533(10) . ?
C22 H22A 0.9900 . ?
C22 H22B 0.9900 . ?
C22' H22C 0.9900 . ?
C22' H22D 0.9900 . ?
C23 H23A 0.9900 . ?
C23 H23B 0.9900 . ?
C23 C24 1.529(10) . ?
C25 H25A 0.9900 . ?
C25 H25B 0.9900 . ?
C25 C26 1.525(10) . ?
C26 H26A 0.9900 . ?
C26 H26B 0.9900 . ?
C27 H27A 0.9900 . ?
C27 H27B 0.9900 . ?
C27 C28 1.533(10) . ?
C28 H28A 0.9900 . ?
C28 H28B 0.9900 . ?
C29 H29A 0.9900 . ?
C29 H29B 0.9900 . ?
C29 C30 1.520(10) . ?
C30 H30A 0.9900 . ?
C30 H30B 0.9900 . ?
C30 H30C 0.9900 . ?
C30 H30D 0.9900 . ?
C31 H31A 0.9900 . ?
C31 H31B 0.9900 . ?
C31 C32 1.532(10) . ?
C32 H32A 0.9900 . ?
C32 H32B 0.9900 . ?
C31' H31C 0.9900 . ?
C31' H31D 0.9900 . ?
C31' C32' 1.530(10) . ?
C32' H32C 0.9900 . ?
C32' H32D 0.9900 . ?
C33 H33A 0.9900 . ?
C33 H33B 0.9900 . ?
C33 H33C 0.9900 . ?
C33 H33D 0.9900 . ?
C33 C34 1.531(10) . ?
C33 C34' 1.528(10) . ?
C34 H34A 0.9900 . ?
C34 H34B 0.9900 . ?
C35 H35A 0.9900 . ?
C35 H35B 0.9900 . ?
C35 C36 1.534(10) . ?
C34' H34C 0.9900 . ?
C34' H34D 0.9900 . ?
C37 H37A 0.9900 . ?
C37 H37B 0.9900 . ?
C37 C38 1.531(10) . ?
C37' H37C 0.9900 . ?
C37' H37D 0.9900 . ?
C37' C38' 1.532(10) . ?
C38 H38A 0.9900 . ?
C38 H38B 0.9900 . ?
C39 H39A 0.9900 . ?
C39 H39B 0.9900 . ?
C39 C40 1.63(6) . ?
C40 H40A 0.9900 . ?
C40 H40B 0.9900 . ?
C38' H38C 0.9900 . ?
C38' H38D 0.9900 . ?
C39' H39C 0.9900 . ?
C39' H39D 0.9900 . ?
C39' C40' 1.531(10) . ?
C40' H40C 0.9900 . ?
C40' H40D 0.9900 . ?
C41 H41A 0.9900 . ?
C41 H41B 0.9900 . ?
C41 C42 1.529(10) . ?
C41 C42' 1.530(10) . ?
C42 H42A 0.9900 . ?
C42 H42B 0.9900 . ?
C43 H43A 0.9900 . ?
C43 H43B 0.9900 . ?
C43 C44 1.531(10) . ?
C42' H42C 0.9900 . ?
C42' H42D 0.9900 . ?
C43' H43C 0.9900 . ?
C43' H43D 0.9900 . ?
C43' C44 1.528(10) . ?
C44 H44A 0.9900 . ?
C44 H44B 0.9900 . ?
C44 H44C 0.9900 . ?
C44 H44D 0.9900 . ?
C45 H45A 0.9900 . ?
C45 H45B 0.9900 . ?
C45 H45C 0.9900 . ?
C45 H45D 0.9900 . ?
C45 C46 1.529(10) . ?
C46 H46A 0.9900 . ?
C46 H46B 0.9900 . ?
C47 H47A 0.9900 . ?
C47 H47B 0.9900 . ?
C47 C48 1.530(10) . ?
C48 H48A 0.9900 . ?
C48 H48B 0.9900 . ?
C47' H47C 0.9900 . ?
C47' H47D 0.9900 . ?
C47' C48' 1.530(10) . ?
C49 H49A 0.9900 . ?
C49 H49B 0.9900 . ?
C49 C50 1.61(3) . ?
C50 H50A 0.9900 . ?
C50 H50B 0.9900 . ?
C51 H51A 0.9900 . ?
C51 H51B 0.9900 . ?
C51 H51C 0.9900 . ?
C51 H51D 0.9900 . ?
C51 C52 1.45(3) . ?
C52 H52A 0.9900 . ?
C52 H52B 0.9900 . ?
C53 H53A 0.9900 . ?
C53 H53B 0.9900 . ?
C53 H53C 0.9900 . ?
C53 H53D 0.9900 . ?
C53 C54 1.41(4) . ?
C53 C54' 1.65(8) . ?
C54 H54A 0.9900 . ?
C54 H54B 0.9900 . ?
C54' H54C 0.9900 . ?
C54' H54D 0.9900 . ?
C55 H55A 0.9900 . ?
C55 H55B 0.9900 . ?
C55 H55C 0.9900 . ?
C55 H55D 0.9900 . ?
C55 C56 1.530(10) . ?
C55 C56' 1.530(10) . ?
C56 H56A 0.9900 . ?
C56 H56B 0.9900 . ?
C56' H56C 0.9900 . ?
C56' H56D 0.9900 . ?
C57 H57A 0.9900 . ?
C57 H57B 0.9900 . ?
C57 C58 1.531(10) . ?
C58 H58A 0.9900 . ?
C58 H58B 0.9900 . ?
C59 H59A 0.9900 . ?
C59 H59B 0.9900 . ?
C59 C60 1.531(10) . ?
C59' H59C 0.9900 . ?
C59' H59D 0.9900 . ?
C59' C60 1.531(10) . ?
C60 H60A 0.9900 . ?
C60 H60B 0.9900 . ?
C60 H60C 0.9900 . ?
C60 H60D 0.9900 . ?
C61' H61C 0.9900 . ?
C61' H61D 0.9900 . ?
C61' C62 1.530(10) . ?
C63 H63A 0.9900 . ?
C63 H63B 0.9900 . ?
C63 C64 1.521(10) . ?
C64 H64A 0.9900 . ?
C64 H64B 0.9900 . ?
C65 H65A 0.9900 . ?
C65 H65B 0.9900 . ?
C65 C66 1.529(10) . ?
C66 H66A 0.9900 . ?
C66 H66B 0.9900 . ?
C67 H67A 0.9900 . ?
C67 H67B 0.9900 . ?
C67 C68 1.536(10) . ?
C68 H68A 0.9900 . ?
C68 H68B 0.9900 . ?
C69 H69A 0.9900 . ?
C69 H69B 0.9900 . ?
C69 C70 1.527(10) . ?
C70 H70A 0.9900 . ?
C70 H70B 0.9900 . ?
C71 H71A 0.9900 . ?
C71 H71B 0.9900 . ?
C71 C72 1.529(10) . ?
C69' H69C 0.9900 . ?
C69' H69D 0.9900 . ?
C69' C70' 1.531(10) . ?
C70' H70C 0.9900 . ?
C70' H70D 0.9900 . ?
C71' H71C 0.9900 . ?
C71' H71D 0.9900 . ?
C71' C72 1.532(10) . ?
C72 H72A 0.9900 . ?
C72 H72B 0.9900 . ?
C62 H62A 0.9900 . ?
C62 H62B 0.9900 . ?
C62 H62C 0.9900 . ?
C62 H62D 0.9900 . ?
C24 H24A 0.9900 . ?
C24 H24B 0.9900 . ?

loop_
_geom_torsion_atom_site_label_1
_geom_torsion_atom_site_label_2
_geom_torsion_atom_site_label_3
_geom_torsion_atom_site_label_4
_geom_torsion
_geom_torsion_site_symmetry_1
_geom_torsion_site_symmetry_2
_geom_torsion_site_symmetry_3
_geom_torsion_site_symmetry_4
_geom_torsion_publ_flag
C61 N8 C60 C59 -99(8) . . . . ?
C61 N8 C72 C71 168(3) . . . . ?
K1 O1 C2 C1 53(2) . . . . ?
K1 O1 C3 C4 -66(3) . . . . ?
K1 O1' C2 C1' 58(4) . . . . ?
K1 O1' C3' C4 -32(6) . . . . ?
K1 O2 C4 C3 -16(3) . . . . ?
K1 O2 C4 C3' 19(3) . . . . ?
K1 O2 C5 C6 -34(4) . . . . ?
K1 O2 C5' C6' -13(5) . . . . ?
K1 O3 C8 C7 -58(3) . . . . ?
K1 O3 C8' C7' -26(5) . . . . ?
K1 O3 C9 C10 32(2) . . . . ?
K1 O4 C10 C9 56(2) . . . . ?
K1 O4 C11 C12 -50.5(19) . . . . ?
K1 O5 C14 C13 67.0(17) . . . . ?
K1 O5 C15 C16 -71.9(14) . . . . ?
K1 O5 C15 C16' -57(3) . . . . ?
K1 O6 C16 C15 -40(3) . . . . ?
K1 O6 C17 C18 -73(3) . . . . ?
K1 O6' C16' C15 -27(5) . . . . ?
K1 O6' C17' C18' 21(7) . . . . ?
K1 N1 C1 C2 52(3) . . . . ?
K1 N1 C1' C2 -17(5) . . . . ?
K1 N1 C12 C11 -53.8(19) . . . . ?
K1 N1 C13 C14 30(2) . . . . ?
K1 N2 C6 C5 -54(4) . . . . ?
K1 N2 C7 C8 -32(4) . . . . ?
K1 N2 C18 C17 -41(3) . . . . ?
K1 N2' C6' C5' -55(4) . . . . ?
K1 N2' C7' C8' -44(4) . . . . ?
K1 N2' C18' C17' -31(6) . . . . ?
K1 C3' C4 O2 -12(2) . . . . ?
K1 C17 C18 N2 31(3) . . . . ?
K2 O7 C20 C19 39(5) . . . . ?
K2 O7 C20' C19' 36(7) . . . . ?
K2 O7 C21 C22 -62(2) . . . . ?
K2 O7 C21 C22' -30(5) . . . . ?
K2 O8 C22 C21 -44(3) . . . . ?
K2 O8 C22' C21 27(6) . . . . ?
K2 O8 C23 C24 68.2(17) . . . . ?
K2 O9 C26 C25 64(3) . . . . ?
K2 O9 C27 C28 -41(3) . . . . ?
K2 O10 C28 C27 -52(4) . . . . ?
K2 O10 C29 C30 20(4) . . . . ?
K2 O10' C28 C27 -57(6) . . . . ?
K2 O10' C29 C30 27(7) . . . . ?
K2 O11 C34 C33 -69(2) . . . . ?
K2 O11 C35 C36 65(3) . . . . ?
K2 O11 C34' C33 -45(6) . . . . ?
K2 O12 C32 C31 60(3) . . . . ?
K2 O12 C32' C31' 84(4) . . . . ?
K2 O12 C33 C34 -49(2) . . . . ?
K2 O12 C33 C34' -40(4) . . . . ?
K2 N3 C19 C20 45(2) . . . . ?
K2 N3 C30 C29 41(3) . . . . ?
K2 N3 C31 C32 49(3) . . . . ?
K2 N4 C25 C26 55(2) . . . . ?
K2 N4 C36 C35 61.3(19) . . . . ?
K2 N4 C24 C23 54(2) . . . . ?
K2 N3' C19' C20' 65(7) . . . . ?
K2 N3' C30 C29 21(4) . . . . ?
K2 N3' C31' C32' 42(5) . . . . ?
K3 O13 C38 C37 -58(3) . . . . ?
K3 O13 C39 C40 39(3) . . . . ?
K3 O13 C38' C37' 33(7) . . . . ?
K3 O13 C39' C40' 72(9) . . . . ?
K3 O14 C40 C39 60(3) . . . . ?
K3 O14 C41 C42 -54(2) . . . . ?
K3 O14' C40' C39' 0(9) . . . . ?
K3 O14' C41 C42' 14(7) . . . . ?
K3 O15 C44 C43 -58(2) . . . . ?
K3 O15 C44 C43' -42(5) . . . . ?
K3 O15 C46 C45 55.1(19) . . . . ?
K3 O16 C45 C46 54.9(19) . . . . ?
K3 O16 C47 C48 -45(4) . . . . ?
K3 O16' C45 C46 -2(5) . . . . ?
K3 O16' C47' C48' 78(5) . . . . ?
K3 O17 C50 C49 -68(2) . . . . ?
K3 O17 C51 C52 44(3) . . . . ?
K3 O17' C50 C49 -77.8(18) . . . . ?
K3 O17' C51 C52 58(3) . . . . ?
K3 O18 C52 C51 49.1(19) . . . . ?
K3 O18 C53 C54 -51(3) . . . . ?
K3 O18 C53 C54' -4(5) . . . . ?
K3 N5 C37 C38 -34(3) . . . . ?
K3 N5 C48 C47 -26(3) . . . . ?
K3 N5 C49 C50 -53.4(18) . . . . ?
K3 N5' C37' C38' -94(6) . . . . ?
K3 N5' C48' O16' 9(5) . . . . ?
K3 N5' C48' C47' 63(8) . . . . ?
K3 N5' C49 C50 -45(3) . . . . ?
K3 N6 C42 C41 -57(3) . . . . ?
K3 N6 C43 C44 -44(3) . . . . ?
K3 N6 C42' C41 -14(7) . . . . ?
K3 N6 C43' C44 -1(8) . . . . ?
K3 N6 C54 C53 -35(3) . . . . ?
K3 N6 C54' C53 46(6) . . . . ?
K3 C39' C40' O14' 0(5) . . . . ?
K4 O19 C56 C55 46(10) . . . . ?
K4 O19 C56' C55 37(15) . . . . ?
K4 O19 C57 C58 -41(2) . . . . ?
K4 O20 C58 C57 -57(2) . . . . ?
K4 O20 C59 C60 52(20) . . . . ?
K4 O20 C59' C60 52(27) . . . . ?
K4 O21 C63 C64 -55(2) . . . . ?
K4 O21 C62 C61 47(3) . . . . ?
K4 O21 C62 C61' 75(2) . . . . ?
K4 O22 C64 C63 -61(2) . . . . ?
K4 O22 C65 C66 65(2) . . . . ?
K4 O23 C70 C69 -59(4) . . . . ?
K4 O23 C71 C72 39(4) . . . . ?
K4 O23 C70' C69' 77(3) . . . . ?
K4 O23 C71' C72 -77(5) . . . . ?
K4 O24 C68 C67 59(2) . . . . ?
K4 O24 C69 C70 -38(5) . . . . ?
K4 O24 C69' C70' 43(5) . . . . ?
K4 N7 C55 C56 43(4) . . . . ?
K4 N7 C55 C56' 40(6) . . . . ?
K4 N7 C66 C65 43(2) . . . . ?
K4 N7 C67 C68 45(2) . . . . ?
K4 N8 C60 C59 36(8) . . . . ?
K4 N8 C72 C71 44(3) . . . . ?
K4 N8' C60 C59' 56(4) . . . . ?
K4 N8' C61' C62 65(3) . . . . ?
K4 N8' C72 C71' -26(3) . . . . ?
O1 C3 C4 O2 53(4) . . . . ?
O1' C3' C4 O2 12(6) . . . . ?
O2 C5 C6 N2 54(4) . . . . ?
O2 C5' C6' N2' 51(6) . . . . ?
O3 C9 C10 O4 -58(2) . . . . ?
O4 C11 C12 N1 68(2) . . . . ?
O5 C15 C16 O6 82(3) . . . . ?
O5 C15 C16' O6' 58(4) . . . . ?
O6 C17 C18 N2 80(4) . . . . ?
O6' C17' C18' N2' 10(8) . . . . ?
O7 C21 C22 O8 75(3) . . . . ?
O7 C21 C22' O8 1(8) . . . . ?
O8 C23 C24 N4 -83(2) . . . . ?
O9 C27 C28 O10 61(4) . . . . ?
O9 C27 C28 O10' 66(7) . . . . ?
O10 C29 C30 N3 -46(4) . . . . ?
O10' C29 C30 N3' -31(7) . . . . ?
O11 C35 C36 N4 -84(3) . . . . ?
O12 C33 C34 O11 80(3) . . . . ?
O12 C33 C34' O11 56(6) . . . . ?
O13 C39 C40 K3 -25.5(18) . . . . ?
O13 C39 C40 O14 -65(3) . . . . ?
O13 C39' C40' O14' -59(11) . . . . ?
O14 C41 C42 N6 75(3) . . . . ?
O14' C41 C42' N6 1(8) . . . . ?
O16 C45 C46 O15 -74(2) . . . . ?
O16 C47 C48 N5 47(4) . . . . ?
O16' C45 C46 O15 -35(4) . . . . ?
O16' C47' C48' K3 -47(4) . . . . ?
O16' C47' C48' N5' -103(9) . . . . ?
O17 C51 C52 O18 -62(3) . . . . ?
O17' C51 C52 O18 -78(4) . . . . ?
O18 C53 C54 N6 59(4) . . . . ?
O18 C53 C54' N6 -29(7) . . . . ?
O19 C57 C58 O20 66(3) . . . . ?
O20 C59 C60 N8 -56(19) . . . . ?
O20 C59' C60 N8' -80(24) . . . . ?
O21 C63 C64 O22 80(3) . . . . ?
O22 C65 C66 N7 -73(3) . . . . ?
O23 C71 C72 N8 -50(4) . . . . ?
O23 C71' C72 N8' 78(6) . . . . ?
O24 C69 C70 O23 67(6) . . . . ?
O24 C69' C70' O23 -89(6) . . . . ?
N1 C1 C2 O1 -75(3) . . . . ?
N1 C1' C2 O1' -24(5) . . . . ?
N1 C13 C14 O5 -64(2) . . . . ?
N2 C7 C8 O3 61(4) . . . . ?
N3 C19 C20 O7 -61(5) . . . . ?
N3 C31 C32 O12 -74(4) . . . . ?
N4 C25 C26 O9 -77(3) . . . . ?
N5 C37 C38 O13 57(3) . . . . ?
N5 C49 C50 O17 79(3) . . . . ?
N2' C7' C8' O3 42(5) . . . . ?
N3' C19' C20' O7 -75(9) . . . . ?
N3' C31' C32' O12 -82(5) . . . . ?
N5' C37' C38' O13 63(10) . . . . ?
N5' C49 C50 O17' 90(5) . . . . ?
N6 C43 C44 O15 69(3) . . . . ?
N6 C43' C44 O15 29(8) . . . . ?
N7 C55 C56 O19 -58(9) . . . . ?
N7 C55 C56' O19 -50(13) . . . . ?
N7 C67 C68 O24 -74(3) . . . . ?
N8 C61 C62 O21 -46(5) . . . . ?
N8' C61' C62 O21 -90(4) . . . . ?
C1 N1 C12 C11 -161(2) . . . . ?
C1 N1 C13 C14 151(2) . . . . ?
C1' N1 C12 C11 170(2) . . . . ?
C1' N1 C13 C14 146(2) . . . . ?
C2 O1 C3 C4 165(3) . . . . ?
C2 O1' C3' K1 -119(3) . . . . ?
C2 O1' C3' C4 -151(5) . . . . ?
C3 O1 C2 C1 180(3) . . . . ?
C3' O1' C2 C1' 171(4) . . . . ?
C4 O2 C5 C6 172(3) . . . . ?
C4 O2 C5' C6' 173(3) . . . . ?
C5 O2 C4 C3 145(3) . . . . ?
C6 N2 C7 C8 84(4) . . . . ?
C6 N2 C18 C17 -155(3) . . . . ?
C7 N2 C6 C5 -171(3) . . . . ?
C7 N2 C18 C17 79(4) . . . . ?
C8 O3 C9 C10 165(3) . . . . ?
C5' O2 C4 C3' -168(4) . . . . ?
C6' N2' C7' C8' 78(5) . . . . ?
C6' N2' C18' C17' -146(5) . . . . ?
C7' N2' C6' C5' 174(3) . . . . ?
C7' N2' C18' C17' 94(5) . . . . ?
C8' O3 C9 C10 -161(3) . . . . ?
C9 O3 C8 C7 167(3) . . . . ?
C9 O3 C8' C7' 169(3) . . . . ?
C10 O4 C11 C12 -180.0(19) . . . . ?
C11 O4 C10 C9 -173.3(17) . . . . ?
C12 N1 C1 C2 164(3) . . . . ?
C12 N1 C1' C2 116(3) . . . . ?
C12 N1 C13 C14 -99(2) . . . . ?
C13 N1 C1 C2 -71(3) . . . . ?
C13 N1 C1' C2 -126(4) . . . . ?
C13 N1 C12 C11 74(2) . . . . ?
C14 O5 C15 C16 169.4(16) . . . . ?
C14 O5 C15 C16' -176(3) . . . . ?
C15 O5 C14 C13 -176.5(17) . . . . ?
C16 O6 C17 K1 -116(4) . . . . ?
C16 O6 C17 C18 171(3) . . . . ?
C17 O6 C16 C15 77(5) . . . . ?
C18 N2 C6 C5 62(5) . . . . ?
C18 N2 C7 C8 -155(3) . . . . ?
C19 N3 C30 C29 -73(3) . . . . ?
C19 N3 C31 C32 168(3) . . . . ?
C20 O7 C21 C22 164(3) . . . . ?
C16' O6' C17' C18' 175(5) . . . . ?
C17' O6' C16' C15 -180(4) . . . . ?
C18' N2' C6' C5' 66(5) . . . . ?
C18' N2' C7' C8' -164(4) . . . . ?
C19' N3' C30 C29 -89(3) . . . . ?
C19' N3' C31' C32' 151(3) . . . . ?
C20' O7 C21 C22' -164(7) . . . . ?
C21 O7 C20 C19 172(4) . . . . ?
C21 O7 C20' C19' 162(4) . . . . ?
C22 O8 C23 C24 -171(2) . . . . ?
C22' O8 C23 C24 -133(4) . . . . ?
C23 O8 C22 C21 -171(2) . . . . ?
C23 O8 C22' C21 -133(4) . . . . ?
C25 N4 C36 C35 -179(2) . . . . ?
C25 N4 C24 C23 -63(3) . . . . ?
C26 O9 C27 C28 -176(3) . . . . ?
C27 O9 C26 C25 -166(2) . . . . ?
C28 O10 C29 C30 165(4) . . . . ?
C28 O10' C29 C30 159(6) . . . . ?
C29 O10 C28 C27 162(4) . . . . ?
C29 O10' C28 C27 168(7) . . . . ?
C30 N3 C19 C20 152(3) . . . . ?
C30 N3 C31 C32 -60(4) . . . . ?
C30 N3' C19' C20' -170(7) . . . . ?
C30 N3' C31' C32' -90(4) . . . . ?
C31 N3 C19 C20 -71(3) . . . . ?
C31 N3 C30 C29 154(3) . . . . ?
C32 O12 C33 C34 168(3) . . . . ?
C31' N3' C19' C20' -60(8) . . . . ?
C31' N3' C30 C29 154(3) . . . . ?
C32' O12 C33 C34' -149(5) . . . . ?
C33 O12 C32 C31 -160(2) . . . . ?
C33 O12 C32' C31' -162(3) . . . . ?
C34 O11 C35 C36 -174(3) . . . . ?
C35 O11 C34 C33 165(3) . . . . ?
C36 N4 C25 C26 -62(3) . . . . ?
C36 N4 C24 C23 167(2) . . . . ?
C35' O11 C34' C33 -149(6) . . . . ?
C37 N5 C48 C47 -158(3) . . . . ?
C37 N5 C49 C50 76(3) . . . . ?
C37' N5' C48' K3 46(6) . . . . ?
C37' N5' C48' O16' 54(8) . . . . ?
C37' N5' C48' C47' 109(8) . . . . ?
C37' N5' C49 C50 -1(5) . . . . ?
C38 O13 C39 C40 177(2) . . . . ?
C39 O13 C38 C37 162(3) . . . . ?
C40 O14 C41 C42 176(2) . . . . ?
C38' O13 C39' K3 -78(12) . . . . ?
C38' O13 C39' C40' -6(19) . . . . ?
C39' O13 C38' C37' 112(12) . . . . ?
C40' O14' C41 C42' 164(6) . . . . ?
C41 O14 C40 K3 131(3) . . . . ?
C41 O14 C40 C39 -168(2) . . . . ?
C41 O14' C40' C39' -147(5) . . . . ?
C42 N6 C43 C44 72(3) . . . . ?
C42 N6 C54 C53 -161(3) . . . . ?
C43 N6 C42 C41 -174(2) . . . . ?
C43 N6 C54 C53 84(3) . . . . ?
C42' N6 C43' C44 128(6) . . . . ?
C42' N6 C54' C53 -112(5) . . . . ?
C43' N6 C42' C41 -140(5) . . . . ?
C43' N6 C54' C53 163(5) . . . . ?
C44 O15 C46 C45 -178.4(19) . . . . ?
C45 O16 C47 C48 -178(2) . . . . ?
C45 O16' C47' C48' -172(5) . . . . ?
C46 O15 C44 C43 175.8(19) . . . . ?
C46 O15 C44 C43' -168(4) . . . . ?
C47 O16 C45 C46 -167(2) . . . . ?
C48 N5 C37 C38 93(3) . . . . ?
C48 N5 C49 C50 -167(2) . . . . ?
C47' O16' C45 C46 -115(5) . . . . ?
C48' O16' C45 C46 -124(6) . . . . ?
C48' N5' C37' C38' -154(6) . . . . ?
C48' N5' C49 C50 -134(5) . . . . ?
C49 N5 C37 C38 -155(2) . . . . ?
C49 N5 C48 C47 82(3) . . . . ?
C49 N5' C37' C38' 143(7) . . . . ?
C49 N5' C48' K3 98(3) . . . . ?
C49 N5' C48' O16' 107(6) . . . . ?
C49 N5' C48' C47' 162(8) . . . . ?
C50 O17 C51 C52 -178(2) . . . . ?
C50 O17' C51 C52 169(3) . . . . ?
C51 O17 C50 C49 156(2) . . . . ?
C51 O17' C50 C49 174(4) . . . . ?
C52 O18 C53 C54 174(2) . . . . ?
C52 O18 C53 C54' -139(4) . . . . ?
C53 O18 C52 C51 -174(2) . . . . ?
C54 N6 C42 C41 71(3) . . . . ?
C54 N6 C43 C44 -165(2) . . . . ?
C54' N6 C42' C41 142(5) . . . . ?
C54' N6 C43' C44 -115(7) . . . . ?
C55 N7 C66 C65 -77(2) . . . . ?
C55 N7 C67 C68 164(2) . . . . ?
C56 O19 C57 C58 165(6) . . . . ?
C56' O19 C57 C58 160(8) . . . . ?
C57 O19 C56 C55 -161(6) . . . . ?
C57 O19 C56' C55 -166(8) . . . . ?
C58 O20 C59 C60 178(11) . . . . ?
C58 O20 C59' C60 178(14) . . . . ?
C59 O20 C58 C57 173(13) . . . . ?
C59' O20 C58 C57 173(18) . . . . ?
C60 N8 C72 C71 -98(3) . . . . ?
C60 N8' C61' C62 171(4) . . . . ?
C60 N8' C72 C71' -127(3) . . . . ?
C61' N8' C60 C59' -54(7) . . . . ?
C61' N8' C72 C71' 95(6) . . . . ?
C63 O21 C62 C61 178(3) . . . . ?
C63 O21 C62 C61' -154(2) . . . . ?
C64 O22 C65 C66 -177(2) . . . . ?
C65 O22 C64 C63 178(2) . . . . ?
C66 N7 C55 C56 164(4) . . . . ?
C66 N7 C55 C56' 161(5) . . . . ?
C66 N7 C67 C68 -73(3) . . . . ?
C67 N7 C55 C56 -73(4) . . . . ?
C67 N7 C55 C56' -76(6) . . . . ?
C67 N7 C66 C65 158.4(19) . . . . ?
C68 O24 C69 C70 -175(3) . . . . ?
C68 O24 C69' C70' -99(5) . . . . ?
C69 O24 C68 C67 -161(4) . . . . ?
C70 O23 C71 C72 171(3) . . . . ?
C71 O23 C70 C69 164(4) . . . . ?
C69' O24 C68 C67 -159(4) . . . . ?
C70' O23 C71' C72 -176(5) . . . . ?
C71' O23 C70' C69' 178(4) . . . . ?
C72 N8 C60 C59 179(7) . . . . ?
C72 N8' C60 C59' 159(4) . . . . ?
C72 N8' C61' C62 -54(7) . . . . ?
C62 C61 N8 K4 27(5) . . . . ?
C62 C61 N8 C60 160(3) . . . . ?
C62 C61 N8 C72 -98(4) . . . . ?
C62 O21 C63 C64 171(2) . . . . ?
C24 N4 C25 C26 168(2) . . . . ?
C24 N4 C36 C35 -49(3) . . . . ?

loop_
_smtbx_masks_void_nr
_smtbx_masks_void_average_x
_smtbx_masks_void_average_y
_smtbx_masks_void_average_z
_smtbx_masks_void_volume
_smtbx_masks_void_count_electrons
_smtbx_masks_void_content
1 -0.240 0.500 0.000 355.0 66.6 ?
2 0.244 0.744 0.294 33.9 0.0 ?
3 0.756 0.256 0.706 33.9 0.0 ?
